data_1550976
loop_
_publ_author_name
'Kiernicki, John J.'
'Shanahan, James P.'
'Zeller, Matthias'
'Szymczak, Nathaniel K.'

_publ_section_title
;
 Tuning ligand field strength with pendent Lewis acids: access to high
 spin iron hydrides
;
_journal_name_full 'Chemical Science'
_journal_paper_doi 10.1039/C9SC00561G
_journal_year 2019
_chemical_absolute_configuration ad
_chemical_formula_moiety 'C86 H126 B4 Fe2 N14, 3.272(C H2 Cl2)'
_chemical_formula_sum 'C89.49 H132.99 B4 Cl6.99 Fe2 N14'
_chemical_formula_weight 1807.60
_chemical_properties_physical Air-sensitive,Moisture-sensitive,Hygroscopic
_space_group_crystal_system monoclinic
_space_group_IT_number 9
_space_group_name_Hall 'C -2yc'
_space_group_name_H-M_alt 'C 1 c 1'
_symmetry_space_group_name_Hall 'C -2yc'
_symmetry_space_group_name_H-M 'C 1 c 1'
_atom_sites_solution_hydrogens geom
_atom_sites_solution_primary direct
_atom_sites_solution_secondary difmap
_audit_creation_method SHELXL-2016/6
_audit_update_record
;
2018-12-10 deposited with the CCDC.    2019-04-26 downloaded from the CCDC.
;
_cell_angle_alpha 90
_cell_angle_beta 90.451(2)
_cell_angle_gamma 90
_cell_formula_units_Z 4
_cell_length_a 14.7395(8)
_cell_length_b 31.7053(18)
_cell_length_c 22.0966(13)
_cell_measurement_reflns_used 9636
_cell_measurement_temperature 100(2)
_cell_measurement_theta_max 34.9680
_cell_measurement_theta_min 3.0484
_cell_volume 10325.9(10)
_computing_cell_refinement 'SAINT V8.37A (Bruker, 2016)'
_computing_data_collection 'Apex3 v2016.9-0 (Bruker, 2016)'
_computing_data_reduction 'SAINT V8.37A (Bruker, 2016)'
_computing_structure_refinement
;  
SHELXL-2016/6 (Sheldrick, 2015, 2016), 
SHELXLE Rev714 (H\"ubschle et al., 2011)
;
_computing_structure_solution 'SHELXS-97 (Sheldrick, 2008)'
_diffrn_ambient_temperature 100(2)
_diffrn_measured_fraction_theta_full 0.997
_diffrn_measured_fraction_theta_max 0.997
_diffrn_measurement_device_type 'Bruker AXS D8 Quest CMOS diffractometer'
_diffrn_measurement_method 'omega and phi scans'
_diffrn_radiation_monochromator 'Triumph curved graphite crystal'
_diffrn_radiation_type MoK\a
_diffrn_radiation_wavelength 0.71073
_diffrn_reflns_av_R_equivalents 0.0425
_diffrn_reflns_av_unetI/netI 0.0348
_diffrn_reflns_Laue_measured_fraction_full 0.997
_diffrn_reflns_Laue_measured_fraction_max 0.997
_diffrn_reflns_limit_h_max 19
_diffrn_reflns_limit_h_min -19
_diffrn_reflns_limit_k_max 42
_diffrn_reflns_limit_k_min -40
_diffrn_reflns_limit_l_max 29
_diffrn_reflns_limit_l_min -29
_diffrn_reflns_number 123502
_diffrn_reflns_point_group_measured_fraction_full 0.997
_diffrn_reflns_point_group_measured_fraction_max 0.998
_diffrn_reflns_theta_full 25.242
_diffrn_reflns_theta_max 28.282
_diffrn_reflns_theta_min 3.048
_diffrn_source 'sealed tube X-ray source'
_exptl_absorpt_coefficient_mu 0.508
_exptl_absorpt_correction_T_max 0.7469
_exptl_absorpt_correction_T_min 0.6303
_exptl_absorpt_correction_type multi-scan
_exptl_absorpt_process_details
;
 SADABS 2016/2: Krause, L., Herbst-Irmer, R., Sheldrick G.M. & Stalke D.,
 J. Appl. Cryst. 48 (2015) 3-10
;
_exptl_crystal_colour yellow
_exptl_crystal_density_diffrn 1.162
_exptl_crystal_description block
_exptl_crystal_F_000 3834.8
_exptl_crystal_recrystallization_method 'Re-crystallisation from solvent'
_exptl_crystal_size_max 0.540
_exptl_crystal_size_mid 0.520
_exptl_crystal_size_min 0.390
_refine_diff_density_max 0.628
_refine_diff_density_min -0.518
_refine_diff_density_rms 0.084
_refine_ls_abs_structure_details
;
The structure exhibits pseudo-inversion and pseudo-twofold symmetry 
emulating space group C2/c. The higher symmetry is broken by ordering of 
the borabicyclononane of B1 and B3. Refined as an inversion twin.

Dichloromethane solvate molecules are extensively disordered. All 
methylene chloride moieties were restrained to have similar geometries. 
Uij components of ADPs were restrained to be similar for atoms closer to 
each other than 2.0 Angstrom. A weak anti-bumping restraint was applied to 
keep solvate H atoms from approaching main moiety H atoms too closely. 
Atoms Cl8 and C92 and atoms Cl16 and C97 were constrained to share a site 
and ADP. Due to the extensive and sequential disorder no attempts were 
made to match occupancy rates and occupancies for all solvate molecules 
were independently refined. Occupancies refined to values between 0.800(6)
and 0.059(5).
;
_refine_ls_abs_structure_Flack 0.445(18)
_refine_ls_extinction_method none
_refine_ls_goodness_of_fit_ref 1.125
_refine_ls_hydrogen_treatment constr
_refine_ls_matrix_type full
_refine_ls_number_parameters 1314
_refine_ls_number_reflns 24774
_refine_ls_number_restraints 808
_refine_ls_restrained_S_all 1.183
_refine_ls_R_factor_all 0.0697
_refine_ls_R_factor_gt 0.0627
_refine_ls_shift/su_max 0.005
_refine_ls_shift/su_mean 0.000
_refine_ls_structure_factor_coef Fsqd
_refine_ls_weighting_details 'w=1/[\s^2^(Fo^2^)+45.5669P] where P=(Fo^2^+2Fc^2^)/3'
_refine_ls_weighting_scheme calc
_refine_ls_wR_factor_gt 0.1346
_refine_ls_wR_factor_ref 0.1400
_reflns_Friedel_coverage 0.999
_reflns_Friedel_fraction_full 0.998
_reflns_Friedel_fraction_max 0.998
_reflns_number_gt 23021
_reflns_number_total 24774
_reflns_threshold_expression 'I > 2\s(I)'
_cod_data_source_file c9sc00561g2.cif
_cod_data_source_block JK217_0m
_cod_database_code 1550976
_shelx_shelxl_version_number 2016/6
_shelx_space_group_comment
;
The symmetry employed for this shelxl refinement is uniquely defined
by the following loop, which should always be used as a source of
symmetry information in preference to the above space-group names.
They are only intended as comments.
;
_shelx_estimated_absorpt_t_min 0.771
_shelx_estimated_absorpt_t_max 0.826

loop_
_space_group_symop_operation_xyz
'x, y, z'
'x, -y, z+1/2'
'x+1/2, y+1/2, z'
'x+1/2, -y+1/2, z+1/2'

loop_
_atom_site_label
_atom_site_type_symbol
_atom_site_fract_x
_atom_site_fract_y
_atom_site_fract_z
_atom_site_U_iso_or_equiv
_atom_site_adp_type
_atom_site_occupancy
_atom_site_site_symmetry_order
_atom_site_calc_flag
_atom_site_refinement_flags_posn
_atom_site_refinement_flags_adp
_atom_site_refinement_flags_occupancy
_atom_site_disorder_assembly
_atom_site_disorder_group
C1 C 0.1830(4) 0.16009(16) 0.2848(2) 0.0199(10) Uani 1 1 d . . . . .
C2 C 0.1707(4) 0.13955(17) 0.2296(2) 0.0259(11) Uani 1 1 d . . . . .
H2 H 0.126760 0.149120 0.201130 0.031 Uiso 1 1 calc R U . . .
C3 C 0.2244(5) 0.10488(17) 0.2175(2) 0.0343(14) Uani 1 1 d . . . . .
H3 H 0.217129 0.090254 0.180242 0.041 Uiso 1 1 calc R U . . .
C4 C 0.2884(5) 0.09133(18) 0.2591(3) 0.0338(13) Uani 1 1 d . . . . .
H4 H 0.325798 0.067674 0.250783 0.041 Uiso 1 1 calc R U . . .
C5 C 0.2967(4) 0.11309(16) 0.3133(2) 0.0242(10) Uani 1 1 d . . . . .
C6 C 0.1345(4) 0.19777(16) 0.3037(2) 0.0209(10) Uani 1 1 d . . . . .
C7 C 0.0805(4) 0.22490(18) 0.2706(2) 0.0269(11) Uani 1 1 d . . . . .
H7 H 0.061771 0.221802 0.229621 0.032 Uiso 1 1 calc R U . . .
C8 C 0.0592(3) 0.25739(16) 0.3092(2) 0.0237(10) Uani 1 1 d . . . . .
C9 C 0.0062(4) 0.29743(18) 0.2958(2) 0.0335(12) Uani 1 1 d . . . . .
C10 C -0.0321(6) 0.2932(2) 0.2309(3) 0.0510(18) Uani 1 1 d . . . . .
H10A H -0.067082 0.318576 0.220616 0.077 Uiso 1 1 calc R U . . .
H10B H -0.071665 0.268446 0.228467 0.077 Uiso 1 1 calc R U . . .
H10C H 0.018041 0.290061 0.202425 0.077 Uiso 1 1 calc R U . . .
C11 C -0.0734(4) 0.3046(2) 0.3387(3) 0.0395(14) Uani 1 1 d . . . . .
H11A H -0.109634 0.328554 0.324362 0.059 Uiso 1 1 calc R U . . .
H11B H -0.050047 0.310626 0.379482 0.059 Uiso 1 1 calc R U . . .
H11C H -0.111314 0.279248 0.339813 0.059 Uiso 1 1 calc R U . . .
C12 C 0.0719(5) 0.3350(2) 0.2974(3) 0.0444(16) Uani 1 1 d . . . . .
H12A H 0.119930 0.330527 0.267605 0.067 Uiso 1 1 calc R U . . .
H12B H 0.098935 0.337388 0.337867 0.067 Uiso 1 1 calc R U . . .
H12C H 0.038798 0.360909 0.287579 0.067 Uiso 1 1 calc R U . . .
C13 C 0.3618(4) 0.10315(17) 0.3614(2) 0.0263(11) Uani 1 1 d . . . . .
C14 C 0.4349(5) 0.0761(2) 0.3644(3) 0.0395(15) Uani 1 1 d . . . . .
H14 H 0.454767 0.057677 0.333388 0.047 Uiso 1 1 calc R U . . .
C15 C 0.4738(4) 0.0809(2) 0.4209(3) 0.0351(14) Uani 1 1 d . . . . .
C16 C 0.5567(5) 0.0596(3) 0.4485(3) 0.0492(19) Uani 1 1 d . . . . .
C17 C 0.5362(5) 0.0344(3) 0.5065(3) 0.055(2) Uani 1 1 d . . . . .
H17A H 0.486075 0.014839 0.498628 0.082 Uiso 1 1 calc R U . . .
H17B H 0.519234 0.053954 0.538879 0.082 Uiso 1 1 calc R U . . .
H17C H 0.590273 0.018532 0.518836 0.082 Uiso 1 1 calc R U . . .
C18 C 0.6323(4) 0.0916(3) 0.4622(3) 0.060(2) Uani 1 1 d . . . . .
H18A H 0.638876 0.110791 0.427726 0.090 Uiso 1 1 calc R U . . .
H18B H 0.689618 0.076614 0.469162 0.090 Uiso 1 1 calc R U . . .
H18C H 0.616768 0.107838 0.498390 0.090 Uiso 1 1 calc R U . . .
C19 C 0.5928(6) 0.0279(3) 0.4007(4) 0.071(3) Uani 1 1 d . . . . .
H19A H 0.545313 0.007401 0.390774 0.107 Uiso 1 1 calc R U . . .
H19B H 0.645955 0.013156 0.417196 0.107 Uiso 1 1 calc R U . . .
H19C H 0.610025 0.043284 0.364071 0.107 Uiso 1 1 calc R U . . .
C20 C 0.0950(3) 0.26941(14) 0.4229(2) 0.0200(9) Uani 1 1 d . . . . .
H20A H 0.082566 0.299755 0.416325 0.024 Uiso 1 1 calc R U . . .
H20B H 0.154300 0.267051 0.443969 0.024 Uiso 1 1 calc R U . . .
C21 C 0.0212(4) 0.25107(15) 0.4636(2) 0.0221(9) Uani 1 1 d . . . . .
H21A H 0.043071 0.224417 0.481951 0.027 Uiso 1 1 calc R U . . .
H21B H -0.033469 0.244639 0.438995 0.027 Uiso 1 1 calc R U . . .
C22 C -0.0036(4) 0.28231(16) 0.5139(2) 0.0252(10) Uani 1 1 d . . . . .
H22A H -0.026137 0.308494 0.494560 0.030 Uiso 1 1 calc R U . . .
H22B H 0.052651 0.289615 0.536308 0.030 Uiso 1 1 calc R U . . .
C23 C -0.1748(3) 0.24942(18) 0.5351(2) 0.0273(11) Uani 1 1 d . . . . .
H23 H -0.161512 0.226169 0.505935 0.033 Uiso 1 1 calc R U . . .
C24 C -0.2215(4) 0.28578(19) 0.5006(2) 0.0313(12) Uani 1 1 d . . . . .
H24A H -0.281915 0.275916 0.486697 0.038 Uiso 1 1 calc R U . . .
H24B H -0.185431 0.292049 0.464032 0.038 Uiso 1 1 calc R U . . .
C25 C -0.2343(5) 0.3274(2) 0.5364(2) 0.0428(16) Uani 1 1 d . . . . .
H25A H -0.246524 0.350489 0.507238 0.051 Uiso 1 1 calc R U . . .
H25B H -0.288524 0.324544 0.562275 0.051 Uiso 1 1 calc R U . . .
C26 C -0.1543(5) 0.3400(2) 0.5761(3) 0.0450(17) Uani 1 1 d . . . . .
H26A H -0.175413 0.361166 0.605789 0.054 Uiso 1 1 calc R U . . .
H26B H -0.108600 0.353970 0.550262 0.054 Uiso 1 1 calc R U . . .
C27 C -0.1068(4) 0.3036(2) 0.6112(2) 0.0349(13) Uani 1 1 d . . . . .
H27 H -0.050206 0.314941 0.630479 0.042 Uiso 1 1 calc R U . . .
C28 C -0.1671(5) 0.2850(3) 0.6611(3) 0.052(2) Uani 1 1 d . . . . .
H28A H -0.187548 0.308505 0.687214 0.062 Uiso 1 1 calc R U . . .
H28B H -0.129024 0.266229 0.686521 0.062 Uiso 1 1 calc R U . . .
C29 C -0.2516(5) 0.2600(3) 0.6407(3) 0.054(2) Uani 1 1 d . . . . .
H29A H -0.272644 0.242380 0.674897 0.065 Uiso 1 1 calc R U . . .
H29B H -0.300822 0.280052 0.630450 0.065 Uiso 1 1 calc R U . . .
C30 C -0.2346(4) 0.2317(2) 0.5865(3) 0.0417(15) Uani 1 1 d . . . . .
H30A H -0.294178 0.223926 0.568706 0.050 Uiso 1 1 calc R U . . .
H30B H -0.206072 0.205343 0.601376 0.050 Uiso 1 1 calc R U . . .
C31 C 0.4251(4) 0.12525(18) 0.5132(2) 0.0243(10) Uani 1 1 d . . . . .
H31A H 0.410155 0.155692 0.514200 0.029 Uiso 1 1 calc R U . . .
H31B H 0.487480 0.121812 0.529384 0.029 Uiso 1 1 calc R U . . .
C32 C 0.3592(4) 0.10146(17) 0.5540(2) 0.0224(10) Uani 1 1 d . . . . .
H32A H 0.296892 0.112371 0.547615 0.027 Uiso 1 1 calc R U . . .
H32B H 0.359458 0.071127 0.543438 0.027 Uiso 1 1 calc R U . . .
C33 C 0.3865(3) 0.10691(16) 0.6204(2) 0.0200(10) Uani 1 1 d . . . . .
H33A H 0.392105 0.137448 0.628993 0.024 Uiso 1 1 calc R U . . .
H33B H 0.447166 0.094138 0.626504 0.024 Uiso 1 1 calc R U . . .
C34 C 0.2901(4) 0.03689(15) 0.6608(3) 0.0226(10) Uani 1 1 d . . . . .
H34 H 0.264785 0.033539 0.618945 0.027 Uiso 1 1 calc R U . . .
C35 C 0.3779(4) 0.01023(17) 0.6653(3) 0.0278(12) Uani 1 1 d . . . . .
H35A H 0.361607 -0.019875 0.660423 0.033 Uiso 1 1 calc R U . . .
H35B H 0.417713 0.017935 0.631092 0.033 Uiso 1 1 calc R U . . .
C36 C 0.4318(4) 0.01526(19) 0.7241(3) 0.0322(13) Uani 1 1 d . . . . .
H36A H 0.493120 0.003197 0.718488 0.039 Uiso 1 1 calc R U . . .
H36B H 0.401567 -0.001230 0.756238 0.039 Uiso 1 1 calc R U . . .
C37 C 0.4418(4) 0.06197(19) 0.7459(3) 0.0280(12) Uani 1 1 d . . . . .
H37A H 0.461074 0.061835 0.788926 0.034 Uiso 1 1 calc R U . . .
H37B H 0.490628 0.075541 0.722400 0.034 Uiso 1 1 calc R U . . .
C38 C 0.3553(4) 0.08906(17) 0.7399(2) 0.0233(10) Uani 1 1 d . . . . .
H38 H 0.371942 0.119074 0.748304 0.028 Uiso 1 1 calc R U . . .
C39 C 0.2807(4) 0.07613(18) 0.7841(3) 0.0309(12) Uani 1 1 d . . . . .
H39A H 0.307229 0.075810 0.825441 0.037 Uiso 1 1 calc R U . . .
H39B H 0.233169 0.098194 0.783381 0.037 Uiso 1 1 calc R U . . .
C40 C 0.2352(4) 0.03375(19) 0.7730(3) 0.0332(13) Uani 1 1 d . . . . .
H40A H 0.177127 0.033124 0.795221 0.040 Uiso 1 1 calc R U . . .
H40B H 0.274410 0.011267 0.790033 0.040 Uiso 1 1 calc R U . . .
C41 C 0.2159(4) 0.02367(18) 0.7058(3) 0.0310(12) Uani 1 1 d . . . . .
H41A H 0.206181 -0.007104 0.701862 0.037 Uiso 1 1 calc R U . . .
H41B H 0.158540 0.037766 0.693848 0.037 Uiso 1 1 calc R U . . .
C42 C 0.0758(3) 0.11540(15) 0.4519(2) 0.0171(9) Uani 1 1 d . . . . .
C43 C 0.3073(3) 0.24128(15) 0.5052(2) 0.0189(9) Uani 1 1 d . . . . .
C44 C 0.0178(3) 0.10881(16) 0.8018(2) 0.0189(9) Uani 1 1 d . . . . .
C45 C 0.0326(4) 0.08906(16) 0.8576(2) 0.0260(11) Uani 1 1 d . . . . .
H45 H 0.001962 0.063662 0.867561 0.031 Uiso 1 1 calc R U . . .
C46 C 0.0927(4) 0.10731(17) 0.8977(2) 0.0241(10) Uani 1 1 d . . . . .
H46 H 0.105284 0.093951 0.935339 0.029 Uiso 1 1 calc R U . . .
C47 C 0.1346(3) 0.14482(17) 0.8837(2) 0.0212(10) Uani 1 1 d . . . . .
H47 H 0.175615 0.157737 0.911387 0.025 Uiso 1 1 calc R U . . .
C48 C 0.1154(3) 0.16343(15) 0.8277(2) 0.0159(9) Uani 1 1 d . . . . .
C49 C -0.0448(4) 0.09429(16) 0.7549(2) 0.0236(10) Uani 1 1 d . . . . .
C50 C -0.1117(5) 0.0632(2) 0.7548(3) 0.0385(15) Uani 1 1 d . . . . .
H50 H -0.124595 0.043651 0.786228 0.046 Uiso 1 1 calc R U . . .
C51 C -0.1557(4) 0.0668(2) 0.6989(3) 0.0363(14) Uani 1 1 d . . . . .
C52 C -0.2383(5) 0.0418(3) 0.6764(3) 0.0496(19) Uani 1 1 d . . . . .
C53 C -0.2173(6) 0.0194(2) 0.6157(3) 0.0516(19) Uani 1 1 d . . . . .
H53A H -0.268512 0.001310 0.604257 0.077 Uiso 1 1 calc R U . . .
H53B H -0.162506 0.002188 0.620433 0.077 Uiso 1 1 calc R U . . .
H53C H -0.207642 0.040604 0.584136 0.077 Uiso 1 1 calc R U . . .
C54 C -0.3192(5) 0.0708(4) 0.6696(4) 0.071(3) Uani 1 1 d . . . . .
H54A H -0.305595 0.092787 0.639930 0.106 Uiso 1 1 calc R U . . .
H54B H -0.332705 0.083794 0.708721 0.106 Uiso 1 1 calc R U . . .
H54C H -0.371915 0.054437 0.655723 0.106 Uiso 1 1 calc R U . . .
C55 C -0.2588(7) 0.0078(4) 0.7240(4) 0.082(4) Uani 1 1 d . . . . .
H55A H -0.310111 -0.009455 0.710157 0.124 Uiso 1 1 calc R U . . .
H55B H -0.274130 0.021351 0.762455 0.124 Uiso 1 1 calc R U . . .
H55C H -0.205354 -0.010170 0.729724 0.124 Uiso 1 1 calc R U . . .
C56 C 0.1497(3) 0.20395(15) 0.8075(2) 0.0190(9) Uani 1 1 d . . . . .
C57 C 0.1919(4) 0.23702(16) 0.8387(2) 0.0237(10) Uani 1 1 d . . . . .
H57 H 0.211307 0.236901 0.879801 0.028 Uiso 1 1 calc R U . . .
C58 C 0.1997(4) 0.26974(16) 0.7982(2) 0.0244(10) Uani 1 1 d . . . . .
C59 C 0.1581(5) 0.34667(18) 0.8030(3) 0.0453(16) Uani 1 1 d . . . . .
H59A H 0.182139 0.375035 0.810336 0.068 Uiso 1 1 calc R U . . .
H59B H 0.109976 0.340619 0.832089 0.068 Uiso 1 1 calc R U . . .
H59C H 0.133199 0.345103 0.761755 0.068 Uiso 1 1 calc R U . . .
C60 C 0.2693(5) 0.31522(18) 0.8766(2) 0.0375(13) Uani 1 1 d . . . . .
H60A H 0.319709 0.295412 0.882052 0.056 Uiso 1 1 calc R U . . .
H60B H 0.219536 0.307418 0.903524 0.056 Uiso 1 1 calc R U . . .
H60C H 0.289863 0.343849 0.886221 0.056 Uiso 1 1 calc R U . . .
C61 C 0.3169(5) 0.3246(2) 0.7696(3) 0.0437(16) Uani 1 1 d . . . . .
H61A H 0.366011 0.304294 0.776615 0.066 Uiso 1 1 calc R U . . .
H61B H 0.338487 0.353087 0.779099 0.066 Uiso 1 1 calc R U . . .
H61C H 0.297725 0.323366 0.727044 0.066 Uiso 1 1 calc R U . . .
C62 C 0.2358(4) 0.31363(18) 0.8104(2) 0.0319(12) Uani 1 1 d . . . . .
C63 C -0.1249(3) 0.11400(17) 0.6070(2) 0.0228(10) Uani 1 1 d . . . . .
H63A H -0.120025 0.145143 0.607031 0.027 Uiso 1 1 calc R U . . .
H63B H -0.186576 0.106571 0.592507 0.027 Uiso 1 1 calc R U . . .
C64 C -0.0557(3) 0.09613(16) 0.5630(2) 0.0200(10) Uani 1 1 d . . . . .
H64A H -0.050030 0.065328 0.569305 0.024 Uiso 1 1 calc R U . . .
H64B H 0.004280 0.109105 0.570957 0.024 Uiso 1 1 calc R U . . .
C65 C -0.0845(3) 0.10484(17) 0.4974(2) 0.0196(9) Uani 1 1 d . . . . .
H65A H -0.091067 0.135697 0.492098 0.024 Uiso 1 1 calc R U . . .
H65B H -0.144907 0.092002 0.490379 0.024 Uiso 1 1 calc R U . . .
C66 C 0.0135(4) 0.03739(17) 0.4527(3) 0.0250(11) Uani 1 1 d . . . . .
H66 H 0.040228 0.032782 0.493926 0.030 Uiso 1 1 calc R U . . .
C67 C -0.0729(4) 0.01077(17) 0.4470(3) 0.0315(13) Uani 1 1 d . . . . .
H67A H -0.055891 -0.019405 0.448781 0.038 Uiso 1 1 calc R U . . .
H67B H -0.112030 0.016718 0.482199 0.038 Uiso 1 1 calc R U . . .
C68 C -0.1282(4) 0.0184(2) 0.3890(3) 0.0348(14) Uani 1 1 d . . . . .
H68A H -0.098972 0.002926 0.355455 0.042 Uiso 1 1 calc R U . . .
H68B H -0.189458 0.006159 0.394445 0.042 Uiso 1 1 calc R U . . .
C69 C -0.1386(4) 0.0645(2) 0.3706(3) 0.0310(13) Uani 1 1 d . . . . .
H69A H -0.187409 0.077158 0.395187 0.037 Uiso 1 1 calc R U . . .
H69B H -0.158777 0.065467 0.327746 0.037 Uiso 1 1 calc R U . . .
C70 C -0.0539(4) 0.09189(17) 0.3772(2) 0.0221(10) Uani 1 1 d . . . . .
H70 H -0.072185 0.121938 0.370826 0.027 Uiso 1 1 calc R U . . .
C71 C 0.0202(4) 0.0811(2) 0.3306(3) 0.0296(12) Uani 1 1 d . . . . .
H71A H -0.007328 0.082212 0.289637 0.035 Uiso 1 1 calc R U . . .
H71B H 0.067621 0.103169 0.332648 0.035 Uiso 1 1 calc R U . . .
C72 C 0.0657(4) 0.0381(2) 0.3388(3) 0.0412(16) Uani 1 1 d . . . . .
H72A H 0.123049 0.037802 0.315869 0.049 Uiso 1 1 calc R U . . .
H72B H 0.025599 0.016084 0.321344 0.049 Uiso 1 1 calc R U . . .
C73 C 0.0865(4) 0.02672(19) 0.4050(3) 0.0362(15) Uani 1 1 d . . . . .
H73A H 0.143313 0.041244 0.416935 0.043 Uiso 1 1 calc R U . . .
H73B H 0.098382 -0.003977 0.407017 0.043 Uiso 1 1 calc R U . . .
C74 C 0.1624(4) 0.27534(15) 0.6844(2) 0.0240(10) Uani 1 1 d . . . . .
H74A H 0.165752 0.306353 0.689093 0.029 Uiso 1 1 calc R U . . .
H74B H 0.104244 0.268551 0.663860 0.029 Uiso 1 1 calc R U . . .
C75 C 0.2414(4) 0.26042(16) 0.6446(2) 0.0234(10) Uani 1 1 d . . . . .
H75A H 0.296931 0.257543 0.669747 0.028 Uiso 1 1 calc R U . . .
H75B H 0.226805 0.232438 0.627221 0.028 Uiso 1 1 calc R U . . .
C76 C 0.2583(4) 0.29210(15) 0.5933(2) 0.0233(10) Uani 1 1 d . . . . .
H76A H 0.271432 0.319889 0.611868 0.028 Uiso 1 1 calc R U . . .
H76B H 0.201353 0.295045 0.569680 0.028 Uiso 1 1 calc R U . . .
C77 C 0.4382(3) 0.26921(19) 0.5766(2) 0.0280(11) Uani 1 1 d . . . . .
H77 H 0.429367 0.244992 0.604973 0.034 Uiso 1 1 calc R U . . .
C78 C 0.4719(4) 0.3072(2) 0.6135(3) 0.0421(15) Uani 1 1 d . . . . .
H78A H 0.533466 0.300693 0.629002 0.050 Uiso 1 1 calc R U . . .
H78B H 0.431870 0.310576 0.648915 0.050 Uiso 1 1 calc R U . . .
C79 C 0.4758(5) 0.3496(2) 0.5799(3) 0.0468(17) Uani 1 1 d . . . . .
H79A H 0.478342 0.372572 0.610288 0.056 Uiso 1 1 calc R U . . .
H79B H 0.532756 0.350718 0.556525 0.056 Uiso 1 1 calc R U . . .
C80 C 0.3969(5) 0.35817(19) 0.5371(3) 0.0411(14) Uani 1 1 d . . . . .
H80A H 0.415558 0.380452 0.508351 0.049 Uiso 1 1 calc R U . . .
H80B H 0.345972 0.369528 0.561014 0.049 Uiso 1 1 calc R U . . .
C81 C 0.3616(4) 0.32009(17) 0.5001(2) 0.0274(10) Uani 1 1 d . . . . .
H81 H 0.303599 0.328615 0.479795 0.033 Uiso 1 1 calc R U . . .
C82 C 0.4286(4) 0.30592(18) 0.4507(2) 0.0285(11) Uani 1 1 d . . . . .
H82A H 0.397357 0.285292 0.424089 0.034 Uiso 1 1 calc R U . . .
H82B H 0.443913 0.330738 0.425554 0.034 Uiso 1 1 calc R U . . .
C83 C 0.5175(4) 0.28593(19) 0.4737(2) 0.0339(12) Uani 1 1 d . . . . .
H83A H 0.559644 0.308682 0.486313 0.041 Uiso 1 1 calc R U . . .
H83B H 0.546179 0.270372 0.440051 0.041 Uiso 1 1 calc R U . . .
C84 C 0.5043(4) 0.2555(2) 0.5274(2) 0.0332(12) Uani 1 1 d . . . . .
H84A H 0.483149 0.228095 0.510990 0.040 Uiso 1 1 calc R U . . .
H84B H 0.564210 0.250609 0.546617 0.040 Uiso 1 1 calc R U . . .
C85 C -0.0319(3) 0.22970(17) 0.6018(2) 0.0242(10) Uani 1 1 d . . . . .
C86 C 0.2269(3) 0.11435(16) 0.6657(2) 0.0198(10) Uani 1 1 d . . . . .
C87 C -0.1689(8) 0.2412(3) 0.8058(6) 0.052(2) Uani 0.800(6) 1 d D U P A 1
H87A H -0.209636 0.256893 0.777961 0.062 Uiso 0.800(6) 1 calc R U P A 1
H87B H -0.202055 0.236765 0.844102 0.062 Uiso 0.800(6) 1 calc R U P A 1
Cl1 Cl -0.0774(3) 0.27080(10) 0.82018(12) 0.0664(9) Uani 0.800(6) 1 d D U P A 1
Cl2 Cl -0.14449(15) 0.19099(8) 0.77322(11) 0.0467(7) Uani 0.800(6) 1 d D U P A 1
C87B C -0.044(4) 0.256(2) 0.805(6) 0.058(4) Uani 0.060(4) 1 d D U P B 2
H87C H 0.004869 0.242003 0.828267 0.069 Uiso 0.060(4) 1 calc R U P B 2
H87D H -0.019302 0.262790 0.764475 0.069 Uiso 0.060(4) 1 calc R U P B 2
Cl1B Cl -0.067(3) 0.3016(10) 0.8392(15) 0.061(5) Uani 0.060(4) 1 d D U P B 2
Cl2B Cl -0.132(3) 0.2211(10) 0.7957(15) 0.056(4) Uani 0.060(4) 1 d D U P B 2
C87C C -0.065(4) 0.2372(15) 0.803(6) 0.056(4) Uani 0.059(5) 1 d D U P C 3
H87E H -0.034085 0.219202 0.832832 0.067 Uiso 0.059(5) 1 calc R U P C 3
H87F H -0.044269 0.228341 0.762059 0.067 Uiso 0.059(5) 1 calc R U P C 3
Cl1C Cl -0.034(3) 0.2866(11) 0.8139(17) 0.060(4) Uani 0.059(5) 1 d D U P C 3
Cl2C Cl -0.180(3) 0.2277(14) 0.807(2) 0.054(4) Uani 0.059(5) 1 d D U P C 3
C88 C 0.2009(12) 0.4129(6) 0.4511(7) 0.094(4) Uani 0.614(8) 1 d D U P D 1
H88A H 0.214147 0.441944 0.465161 0.113 Uiso 0.614(8) 1 calc R U P D 1
H88B H 0.227410 0.393268 0.481199 0.113 Uiso 0.614(8) 1 calc R U P D 1
Cl3 Cl 0.2542(4) 0.40544(14) 0.3847(2) 0.0925(18) Uani 0.614(8) 1 d D U P D 1
Cl4 Cl 0.0838(5) 0.4060(2) 0.4505(3) 0.122(2) Uani 0.614(8) 1 d D U P D 1
C89 C 0.0471(13) 0.4020(9) 0.6214(9) 0.102(4) Uani 0.528(8) 1 d D U P E 1
H89A H 0.035765 0.374624 0.601306 0.122 Uiso 0.528(8) 1 calc R U P E 1
H89B H 0.014618 0.423898 0.597719 0.122 Uiso 0.528(8) 1 calc R U P E 1
Cl5 Cl 0.0005(3) 0.40015(14) 0.6923(3) 0.0803(18) Uani 0.528(8) 1 d D U P E 1
Cl6 Cl 0.1571(5) 0.4121(3) 0.6180(4) 0.104(2) Uani 0.528(8) 1 d D U P E 1
C90 C 0.5561(13) 0.4733(5) 0.6005(6) 0.048(3) Uani 0.409(7) 1 d D U P F 1
H90A H 0.506778 0.479439 0.571173 0.057 Uiso 0.409(7) 1 calc R U P F 1
H90B H 0.588181 0.500245 0.608328 0.057 Uiso 0.409(7) 1 calc R U P F 1
Cl7 Cl 0.6275(6) 0.4416(2) 0.5675(3) 0.0631(17) Uani 0.409(7) 1 d D U P F 1
Cl8 Cl 0.5053(4) 0.45753(18) 0.6688(2) 0.0617(16) Uani 0.409(7) 1 d D U P F 1
C91 C 0.759(2) 0.4701(10) 0.5204(13) 0.079(3) Uani 0.316(7) 1 d D U P G 8
H91A H 0.808279 0.473379 0.550676 0.095 Uiso 0.316(7) 1 calc R U P G 8
H91B H 0.736443 0.498826 0.510823 0.095 Uiso 0.316(7) 1 calc R U P G 8
Cl9 Cl 0.6741(7) 0.4439(3) 0.5539(4) 0.063(2) Uani 0.316(7) 1 d D U P G 8
Cl10 Cl 0.8057(7) 0.4501(4) 0.4562(4) 0.082(2) Uani 0.316(7) 1 d D U P G 8
C92 C 0.5053(4) 0.45753(18) 0.6688(2) 0.0617(16) Uani 0.073(5) 1 d D U P H 2
H92A H 0.511510 0.482869 0.694704 0.074 Uiso 0.073(5) 1 calc R U P H 2
H92B H 0.554536 0.437551 0.679413 0.074 Uiso 0.073(5) 1 calc R U P H 2
Cl11 Cl 0.511(2) 0.4707(11) 0.5968(9) 0.063(5) Uani 0.073(5) 1 d D U P H 2
Cl12 Cl 0.3980(16) 0.4336(11) 0.6798(12) 0.073(5) Uani 0.073(5) 1 d D U P H 2
C93 C 0.806(2) 0.456(2) 0.509(2) 0.080(4) Uani 0.164(6) 1 d D U P I 2
H93A H 0.810999 0.425093 0.503949 0.096 Uiso 0.164(6) 1 calc R U P I 2
H93B H 0.848046 0.465846 0.540811 0.096 Uiso 0.164(6) 1 calc R U P I 2
Cl13 Cl 0.7002(13) 0.4712(6) 0.5210(8) 0.085(3) Uani 0.164(6) 1 d D U P I 2
Cl14 Cl 0.8219(10) 0.4824(6) 0.4413(7) 0.069(3) Uani 0.164(6) 1 d D U P I 2
C94 C 0.781(3) 0.4746(17) 0.463(4) 0.078(3) Uani 0.160(5) 1 d D U P J 4
H94A H 0.726016 0.466565 0.439538 0.094 Uiso 0.160(5) 1 calc R U P J 4
H94B H 0.761125 0.491307 0.498253 0.094 Uiso 0.160(5) 1 calc R U P J 4
Cl15 Cl 0.8445(9) 0.5040(4) 0.4207(6) 0.058(3) Uani 0.160(5) 1 d D U P J 4
Cl16 Cl 0.8339(11) 0.4296(5) 0.4882(8) 0.087(3) Uani 0.160(5) 1 d D U P J 4
C95 C 0.1164(19) 0.4245(10) 0.5987(19) 0.102(5) Uani 0.133(7) 1 d D U P K 5
H95A H 0.138485 0.452843 0.587103 0.123 Uiso 0.133(7) 1 calc R U P K 5
H95B H 0.111044 0.407408 0.561305 0.123 Uiso 0.133(7) 1 calc R U P K 5
Cl17 Cl 0.0163(16) 0.4290(8) 0.6293(13) 0.099(5) Uani 0.133(7) 1 d D U P K 5
Cl18 Cl 0.195(2) 0.4013(9) 0.6465(15) 0.099(6) Uani 0.133(7) 1 d D U P K 5
C96 C 0.131(5) 0.415(5) 0.493(2) 0.107(5) Uani 0.095(6) 1 d D U P L 6
H96A H 0.125955 0.389780 0.467810 0.128 Uiso 0.095(6) 1 calc R U P L 6
H96B H 0.088376 0.436391 0.476223 0.128 Uiso 0.095(6) 1 calc R U P L 6
Cl19 Cl 0.234(3) 0.4340(11) 0.4853(17) 0.102(6) Uani 0.095(6) 1 d D U P L 6
Cl20 Cl 0.091(2) 0.4020(12) 0.5637(17) 0.111(5) Uani 0.095(6) 1 d D U P L 6
C97 C 0.8339(11) 0.4296(5) 0.4882(8) 0.087(3) Uani 0.082(5) 1 d D U P M 7
H97A H 0.854605 0.421886 0.529433 0.104 Uiso 0.082(5) 1 calc R U P M 7
H97B H 0.779836 0.412157 0.479050 0.104 Uiso 0.082(5) 1 calc R U P M 7
Cl21 Cl 0.914(2) 0.4153(11) 0.4408(14) 0.091(5) Uani 0.082(5) 1 d D U P M 7
Cl22 Cl 0.799(2) 0.4806(7) 0.4906(19) 0.082(3) Uani 0.082(5) 1 d D U P M 7
B1 B -0.0787(4) 0.26714(19) 0.5629(2) 0.0232(11) Uani 1 1 d . . . . .
B2 B 0.3165(4) 0.08612(17) 0.6701(2) 0.0178(10) Uani 1 1 d . . . . .
B3 B 0.3394(4) 0.28131(18) 0.5465(2) 0.0211(10) Uani 1 1 d . . . . .
B4 B -0.0156(4) 0.08732(18) 0.4466(3) 0.0185(10) Uani 1 1 d . . . . .
N1 N 0.2445(3) 0.14631(13) 0.32598(19) 0.0186(8) Uani 1 1 d . . . . .
N2 N 0.1482(3) 0.21181(13) 0.36044(19) 0.0180(8) Uani 1 1 d . . . . .
N3 N 0.1013(3) 0.24833(13) 0.36351(18) 0.0197(8) Uani 1 1 d . . . . .
N4 N 0.3540(3) 0.12430(14) 0.41443(19) 0.0219(9) Uani 1 1 d . . . . .
N5 N 0.4222(3) 0.11042(15) 0.4499(2) 0.0255(9) Uani 1 1 d . . . . .
N6 N 0.1398(3) 0.13539(14) 0.45282(19) 0.0211(9) Uani 1 1 d . . . . .
N7 N 0.2860(3) 0.21409(14) 0.4744(2) 0.0222(9) Uani 1 1 d . . . . .
N8 N 0.0594(3) 0.14538(13) 0.78825(19) 0.0166(8) Uani 1 1 d . . . . .
N9 N -0.0459(3) 0.11606(14) 0.70255(19) 0.0214(8) Uani 1 1 d . . . . .
N10 N -0.1134(3) 0.09867(16) 0.6690(2) 0.0270(10) Uani 1 1 d . . . . .
N11 N 0.1324(3) 0.21560(13) 0.74971(18) 0.0185(8) Uani 1 1 d . . . . .
N12 N 0.1638(3) 0.25554(13) 0.74474(18) 0.0230(9) Uani 1 1 d . . . . .
N13 N 0.0006(3) 0.20492(14) 0.6333(2) 0.0231(9) Uani 1 1 d . . . . .
N14 N 0.1623(3) 0.13522(13) 0.6640(2) 0.0204(8) Uani 1 1 d . . . . .
Fe1 Fe 0.23981(4) 0.16964(2) 0.41567(3) 0.01621(14) Uani 1 1 d . . . . .
Fe2 Fe 0.05621(4) 0.16736(2) 0.69768(3) 0.01611(14) Uani 1 1 d . . . . .

loop_
_atom_site_aniso_label
_atom_site_aniso_U_11
_atom_site_aniso_U_22
_atom_site_aniso_U_33
_atom_site_aniso_U_23
_atom_site_aniso_U_13
_atom_site_aniso_U_12
C1 0.020(2) 0.023(2) 0.017(2) 0.0027(18) 0.0017(19) -0.0042(19)
C2 0.043(3) 0.023(2) 0.012(2) 0.0024(18) 0.000(2) -0.011(2)
C3 0.067(4) 0.021(2) 0.014(2) -0.0058(19) 0.006(2) -0.015(3)
C4 0.060(4) 0.023(2) 0.018(2) -0.0016(19) 0.001(2) 0.005(2)
C5 0.033(3) 0.021(2) 0.018(2) 0.0013(18) 0.006(2) 0.000(2)
C6 0.024(2) 0.029(2) 0.011(2) 0.0021(17) 0.0010(17) -0.0037(19)
C7 0.030(3) 0.036(3) 0.014(2) 0.0021(19) -0.0035(19) 0.006(2)
C8 0.026(2) 0.026(2) 0.019(2) 0.0095(18) -0.0021(18) 0.0014(19)
C9 0.044(3) 0.036(3) 0.020(2) 0.008(2) -0.007(2) 0.013(2)
C10 0.078(5) 0.049(4) 0.025(3) 0.005(3) -0.020(3) 0.026(4)
C11 0.043(3) 0.043(3) 0.032(3) 0.006(2) -0.008(3) 0.020(3)
C12 0.063(4) 0.033(3) 0.038(3) 0.011(3) 0.007(3) 0.005(3)
C13 0.035(3) 0.027(3) 0.016(2) 0.0008(18) 0.007(2) 0.008(2)
C14 0.058(4) 0.041(3) 0.020(3) 0.004(2) 0.014(3) 0.022(3)
C15 0.030(3) 0.049(3) 0.027(3) 0.011(2) 0.012(2) 0.016(3)
C16 0.042(4) 0.076(5) 0.030(3) 0.013(3) 0.011(3) 0.034(4)
C17 0.048(4) 0.070(5) 0.046(4) 0.024(4) 0.009(3) 0.036(4)
C18 0.022(3) 0.115(7) 0.043(4) 0.024(4) 0.012(3) 0.022(4)
C19 0.075(6) 0.098(7) 0.042(4) 0.015(4) 0.020(4) 0.061(5)
C20 0.025(2) 0.019(2) 0.016(2) 0.0006(16) -0.0013(17) 0.0023(18)
C21 0.030(3) 0.023(2) 0.013(2) -0.0003(16) -0.0005(18) 0.0050(19)
C22 0.031(3) 0.026(2) 0.019(2) 0.0005(18) -0.0061(19) 0.012(2)
C23 0.021(2) 0.042(3) 0.019(2) 0.007(2) 0.0025(18) 0.012(2)
C24 0.026(3) 0.052(3) 0.016(2) 0.003(2) -0.0050(19) 0.019(2)
C25 0.051(4) 0.054(4) 0.023(3) 0.000(2) -0.007(2) 0.033(3)
C26 0.059(4) 0.045(3) 0.031(3) -0.011(3) -0.012(3) 0.034(3)
C27 0.044(3) 0.046(3) 0.015(2) -0.003(2) -0.006(2) 0.030(3)
C28 0.056(4) 0.078(5) 0.020(3) -0.002(3) 0.005(3) 0.045(4)
C29 0.037(3) 0.097(6) 0.030(3) 0.013(3) 0.011(3) 0.035(4)
C30 0.026(3) 0.070(4) 0.029(3) 0.019(3) 0.006(2) 0.018(3)
C31 0.021(2) 0.035(3) 0.016(2) 0.0015(19) -0.0001(18) -0.004(2)
C32 0.020(2) 0.030(3) 0.017(2) 0.0023(19) 0.0006(18) -0.0004(19)
C33 0.019(2) 0.023(2) 0.018(2) -0.0027(18) 0.0013(18) -0.0032(18)
C34 0.022(2) 0.016(2) 0.029(3) -0.0038(19) -0.002(2) -0.0004(18)
C35 0.029(3) 0.021(2) 0.034(3) -0.003(2) 0.002(2) 0.004(2)
C36 0.036(3) 0.029(3) 0.031(3) 0.005(2) -0.006(2) 0.003(2)
C37 0.030(3) 0.032(3) 0.022(3) 0.002(2) -0.004(2) -0.003(2)
C38 0.032(3) 0.020(2) 0.018(2) -0.0013(18) 0.002(2) -0.004(2)
C39 0.042(3) 0.029(3) 0.022(3) 0.004(2) 0.008(2) 0.004(2)
C40 0.038(3) 0.027(3) 0.034(3) 0.009(2) 0.016(3) -0.001(2)
C41 0.026(3) 0.024(3) 0.043(3) 0.003(2) 0.003(2) -0.005(2)
C42 0.017(2) 0.017(2) 0.017(2) -0.0003(17) -0.0003(17) 0.0007(17)
C43 0.016(2) 0.028(2) 0.014(2) 0.0063(17) 0.0002(16) -0.0022(17)
C44 0.022(2) 0.021(2) 0.014(2) -0.0010(16) -0.0026(17) 0.0003(17)
C45 0.040(3) 0.020(2) 0.018(2) 0.0048(18) 0.001(2) 0.001(2)
C46 0.034(3) 0.025(2) 0.013(2) 0.0022(18) -0.0035(19) 0.007(2)
C47 0.019(2) 0.029(2) 0.015(2) -0.0026(18) -0.0035(18) 0.0051(19)
C48 0.016(2) 0.022(2) 0.010(2) -0.0011(16) 0.0007(17) 0.0075(17)
C49 0.030(3) 0.025(2) 0.016(2) -0.0030(18) 0.0017(19) -0.004(2)
C50 0.054(4) 0.042(3) 0.019(3) 0.003(2) -0.004(2) -0.023(3)
C51 0.036(3) 0.049(4) 0.024(3) -0.004(2) 0.002(2) -0.020(3)
C52 0.051(4) 0.072(5) 0.026(3) -0.003(3) -0.003(3) -0.038(4)
C53 0.061(5) 0.061(5) 0.032(3) -0.008(3) -0.005(3) -0.028(4)
C54 0.037(4) 0.133(9) 0.043(4) -0.011(5) 0.001(3) -0.029(5)
C55 0.097(7) 0.111(8) 0.039(4) 0.014(5) -0.008(4) -0.076(7)
C56 0.021(2) 0.022(2) 0.014(2) -0.0013(17) 0.0004(17) -0.0027(18)
C57 0.029(3) 0.030(2) 0.012(2) -0.0050(18) -0.0006(18) -0.005(2)
C58 0.029(3) 0.028(2) 0.016(2) -0.0042(18) 0.0015(18) -0.003(2)
C59 0.077(5) 0.023(3) 0.036(3) -0.007(2) -0.007(3) 0.003(3)
C60 0.059(4) 0.031(3) 0.023(2) -0.006(2) 0.003(2) -0.016(3)
C61 0.062(4) 0.045(3) 0.024(3) -0.007(2) 0.007(3) -0.029(3)
C62 0.050(3) 0.027(3) 0.019(2) -0.002(2) 0.002(2) -0.014(2)
C63 0.018(2) 0.037(3) 0.014(2) -0.0029(19) -0.0023(17) -0.0001(19)
C64 0.016(2) 0.026(2) 0.018(2) 0.0030(18) 0.0008(17) -0.0019(18)
C65 0.012(2) 0.027(2) 0.020(2) -0.0022(18) -0.0004(17) 0.0008(18)
C66 0.022(2) 0.021(2) 0.032(3) -0.003(2) 0.001(2) -0.0005(19)
C67 0.034(3) 0.019(2) 0.041(3) -0.005(2) 0.009(3) -0.005(2)
C68 0.026(3) 0.034(3) 0.044(4) -0.017(3) 0.010(3) -0.010(2)
C69 0.027(3) 0.043(3) 0.023(3) -0.012(2) 0.001(2) -0.001(2)
C70 0.021(2) 0.029(3) 0.016(2) -0.0059(19) 0.0010(18) -0.003(2)
C71 0.029(3) 0.041(3) 0.018(3) -0.006(2) 0.010(2) -0.009(2)
C72 0.038(3) 0.040(3) 0.046(4) -0.022(3) 0.015(3) 0.000(3)
C73 0.027(3) 0.022(3) 0.060(4) -0.010(3) 0.009(3) 0.006(2)
C74 0.038(3) 0.018(2) 0.016(2) 0.0025(16) 0.001(2) -0.002(2)
C75 0.030(3) 0.026(2) 0.014(2) 0.0011(17) -0.0021(18) -0.002(2)
C76 0.032(3) 0.022(2) 0.016(2) 0.0006(17) 0.0008(18) -0.0087(19)
C77 0.024(2) 0.045(3) 0.015(2) 0.005(2) -0.0067(18) -0.013(2)
C78 0.040(3) 0.066(4) 0.021(2) -0.008(3) -0.007(2) -0.025(3)
C79 0.050(4) 0.051(4) 0.039(3) -0.011(3) -0.001(3) -0.032(3)
C80 0.057(4) 0.028(3) 0.038(3) -0.003(2) 0.009(3) -0.022(3)
C81 0.034(3) 0.029(3) 0.020(2) -0.0016(19) -0.003(2) -0.006(2)
C82 0.031(3) 0.038(3) 0.016(2) 0.009(2) -0.0021(19) -0.012(2)
C83 0.026(3) 0.054(4) 0.022(2) 0.007(2) 0.000(2) -0.012(2)
C84 0.020(2) 0.052(3) 0.028(3) 0.007(2) -0.007(2) 0.000(2)
C85 0.021(2) 0.037(3) 0.014(2) -0.0005(19) 0.0007(17) 0.009(2)
C86 0.023(2) 0.019(2) 0.017(2) 0.0010(17) 0.0043(19) -0.0020(19)
C87 0.061(5) 0.059(5) 0.035(4) 0.004(5) -0.002(4) 0.042(4)
Cl1 0.113(3) 0.0508(16) 0.0358(12) 0.0078(10) -0.0053(13) 0.0123(15)
Cl2 0.0414(11) 0.0550(13) 0.0436(11) 0.0013(9) 0.0018(8) 0.0202(9)
C87B 0.081(7) 0.055(7) 0.036(7) 0.002(7) 0.002(7) 0.030(7)
Cl1B 0.088(9) 0.061(9) 0.035(8) 0.002(8) 0.012(8) 0.031(8)
Cl2B 0.074(6) 0.053(6) 0.041(6) 0.004(6) 0.001(6) 0.032(6)
C87C 0.073(6) 0.056(6) 0.038(6) 0.003(6) 0.000(6) 0.029(6)
Cl1C 0.085(8) 0.054(8) 0.039(7) -0.005(7) 0.008(7) 0.032(7)
Cl2C 0.061(7) 0.060(8) 0.041(7) 0.004(8) -0.005(7) 0.029(7)
C88 0.135(8) 0.069(7) 0.078(7) 0.000(6) 0.016(7) 0.014(7)
Cl3 0.131(4) 0.073(3) 0.074(3) 0.003(2) 0.021(3) -0.031(3)
Cl4 0.167(6) 0.102(4) 0.098(4) -0.008(3) 0.033(4) -0.010(4)
C89 0.097(7) 0.091(7) 0.118(7) 0.001(7) 0.013(7) -0.012(7)
Cl5 0.069(3) 0.056(2) 0.116(4) 0.012(2) 0.020(3) 0.0183(19)
Cl6 0.087(4) 0.114(5) 0.112(5) -0.038(4) 0.018(3) -0.018(4)
C90 0.071(7) 0.060(6) 0.011(4) 0.018(5) -0.012(5) -0.028(6)
Cl7 0.089(4) 0.068(3) 0.033(2) 0.013(2) -0.003(2) -0.025(3)
Cl8 0.073(3) 0.076(3) 0.036(2) 0.0109(19) -0.0061(19) -0.005(2)
C91 0.080(6) 0.082(6) 0.076(6) -0.002(6) -0.010(6) -0.009(6)
Cl9 0.078(5) 0.059(4) 0.052(4) 0.017(3) -0.007(4) -0.008(4)
Cl10 0.078(4) 0.094(5) 0.073(4) -0.020(4) 0.000(3) -0.013(4)
C92 0.073(3) 0.076(3) 0.036(2) 0.0109(19) -0.0061(19) -0.005(2)
Cl11 0.078(9) 0.077(8) 0.034(7) 0.011(7) -0.007(8) -0.005(8)
Cl12 0.086(10) 0.089(10) 0.045(9) 0.009(8) -0.009(8) 0.000(9)
C93 0.079(6) 0.081(6) 0.079(6) -0.008(6) -0.006(6) -0.006(6)
Cl13 0.094(6) 0.087(6) 0.074(6) -0.003(5) -0.007(5) -0.010(6)
Cl14 0.067(6) 0.069(6) 0.070(6) -0.004(5) -0.016(5) -0.004(5)
C94 0.077(6) 0.080(6) 0.077(6) -0.004(6) -0.012(6) -0.005(6)
Cl15 0.056(5) 0.062(6) 0.057(6) 0.006(5) -0.010(4) -0.011(5)
Cl16 0.085(5) 0.084(5) 0.091(5) 0.002(4) -0.013(4) 0.001(4)
C95 0.099(8) 0.094(8) 0.114(8) -0.019(8) 0.016(8) -0.005(8)
Cl17 0.097(8) 0.083(8) 0.119(9) -0.018(8) 0.010(8) 0.000(7)
Cl18 0.105(11) 0.086(9) 0.105(11) -0.027(9) 0.030(9) 0.009(9)
C96 0.135(9) 0.087(9) 0.098(9) -0.004(8) 0.019(9) 0.006(9)
Cl19 0.129(12) 0.081(11) 0.098(11) 0.015(10) 0.013(11) 0.019(10)
Cl20 0.112(8) 0.099(8) 0.122(8) -0.020(8) 0.013(8) -0.005(8)
C97 0.085(5) 0.084(5) 0.091(5) 0.002(4) -0.013(4) 0.001(4)
Cl21 0.098(9) 0.092(9) 0.081(9) 0.003(8) -0.009(8) 0.004(8)
Cl22 0.078(6) 0.086(6) 0.081(6) -0.007(5) -0.010(5) -0.006(5)
B1 0.023(3) 0.033(3) 0.013(2) 0.001(2) 0.0017(19) 0.017(2)
B2 0.019(3) 0.019(2) 0.015(2) -0.0004(19) 0.002(2) 0.000(2)
B3 0.023(3) 0.027(3) 0.014(2) -0.0018(18) -0.0049(19) -0.006(2)
B4 0.016(2) 0.020(2) 0.020(3) 0.000(2) 0.003(2) 0.001(2)
N1 0.025(2) 0.0187(19) 0.0122(18) 0.0003(14) 0.0033(16) -0.0040(16)
N2 0.024(2) 0.0163(18) 0.0138(18) -0.0005(14) -0.0033(15) 0.0002(15)
N3 0.023(2) 0.0208(19) 0.0150(18) 0.0044(14) -0.0024(15) 0.0013(15)
N4 0.022(2) 0.030(2) 0.0136(18) 0.0027(15) 0.0002(15) 0.0037(17)
N5 0.021(2) 0.036(2) 0.020(2) 0.0049(17) 0.0055(16) 0.0069(18)
N6 0.026(2) 0.023(2) 0.015(2) -0.0001(16) 0.0000(17) -0.0008(17)
N7 0.022(2) 0.026(2) 0.0192(19) -0.0051(16) -0.0043(16) -0.0039(16)
N8 0.0171(19) 0.0184(18) 0.0143(19) -0.0003(14) -0.0011(15) 0.0020(15)
N9 0.018(2) 0.030(2) 0.0166(19) -0.0002(16) -0.0014(15) -0.0024(16)
N10 0.027(2) 0.040(3) 0.0136(19) -0.0021(17) -0.0027(16) -0.0096(19)
N11 0.025(2) 0.0171(18) 0.0129(18) -0.0034(14) -0.0004(15) -0.0024(15)
N12 0.031(2) 0.024(2) 0.0143(18) -0.0020(15) 0.0004(16) -0.0045(17)
N13 0.019(2) 0.030(2) 0.020(2) 0.0074(17) -0.0031(16) 0.0053(17)
N14 0.019(2) 0.020(2) 0.022(2) -0.0008(16) 0.0032(16) 0.0005(16)
Fe1 0.0188(3) 0.0190(3) 0.0108(3) -0.0011(2) -0.0004(2) -0.0033(3)
Fe2 0.0171(3) 0.0198(3) 0.0113(3) 0.0017(2) -0.0020(2) 0.0025(3)

loop_
_atom_type_symbol
_atom_type_description
_atom_type_scat_dispersion_real
_atom_type_scat_dispersion_imag
_atom_type_scat_source
C C 0.0033 0.0016 'International Tables Vol C Tables 4.2.6.8 and 6.1.1.4'
H H 0.0000 0.0000 'International Tables Vol C Tables 4.2.6.8 and 6.1.1.4'
B B 0.0013 0.0007 'International Tables Vol C Tables 4.2.6.8 and 6.1.1.4'
N N 0.0061 0.0033 'International Tables Vol C Tables 4.2.6.8 and 6.1.1.4'
Fe Fe 0.3463 0.8444 'International Tables Vol C Tables 4.2.6.8 and 6.1.1.4'
Cl Cl 0.1484 0.1585 'International Tables Vol C Tables 4.2.6.8 and 6.1.1.4'

loop_
_geom_angle_atom_site_label_1
_geom_angle_atom_site_label_2
_geom_angle_atom_site_label_3
_geom_angle
N1 C1 C2 121.3(5)
N1 C1 C6 113.6(4)
C2 C1 C6 125.0(5)
C3 C2 C1 118.1(5)
C3 C2 H2 120.9
C1 C2 H2 120.9
C4 C3 C2 120.5(5)
C4 C3 H3 119.8
C2 C3 H3 119.8
C3 C4 C5 118.4(5)
C3 C4 H4 120.8
C5 C4 H4 120.8
N1 C5 C4 121.7(5)
N1 C5 C13 113.3(5)
C4 C5 C13 125.0(5)
N2 C6 C7 111.7(5)
N2 C6 C1 118.0(5)
C7 C6 C1 130.0(5)
C8 C7 C6 105.8(4)
C8 C7 H7 127.1
C6 C7 H7 127.1
C7 C8 N3 106.3(4)
C7 C8 C9 128.6(4)
N3 C8 C9 124.9(5)
C8 C9 C11 113.5(5)
C8 C9 C12 108.7(5)
C11 C9 C12 110.9(5)
C8 C9 C10 107.1(5)
C11 C9 C10 108.2(5)
C12 C9 C10 108.3(5)
C9 C10 H10A 109.5
C9 C10 H10B 109.5
H10A C10 H10B 109.5
C9 C10 H10C 109.5
H10A C10 H10C 109.5
H10B C10 H10C 109.5
C9 C11 H11A 109.5
C9 C11 H11B 109.5
H11A C11 H11B 109.5
C9 C11 H11C 109.5
H11A C11 H11C 109.5
H11B C11 H11C 109.5
C9 C12 H12A 109.5
C9 C12 H12B 109.5
H12A C12 H12B 109.5
C9 C12 H12C 109.5
H12A C12 H12C 109.5
H12B C12 H12C 109.5
N4 C13 C14 109.7(5)
N4 C13 C5 117.5(5)
C14 C13 C5 132.8(5)
C13 C14 C15 107.2(5)
C13 C14 H14 126.4
C15 C14 H14 126.4
N5 C15 C14 105.7(5)
N5 C15 C16 124.4(6)
C14 C15 C16 130.0(6)
C15 C16 C18 111.4(6)
C15 C16 C17 113.6(6)
C18 C16 C17 109.0(6)
C15 C16 C19 107.0(6)
C18 C16 C19 108.0(7)
C17 C16 C19 107.5(7)
C16 C17 H17A 109.5
C16 C17 H17B 109.5
H17A C17 H17B 109.5
C16 C17 H17C 109.5
H17A C17 H17C 109.5
H17B C17 H17C 109.5
C16 C18 H18A 109.5
C16 C18 H18B 109.5
H18A C18 H18B 109.5
C16 C18 H18C 109.5
H18A C18 H18C 109.5
H18B C18 H18C 109.5
C16 C19 H19A 109.5
C16 C19 H19B 109.5
H19A C19 H19B 109.5
C16 C19 H19C 109.5
H19A C19 H19C 109.5
H19B C19 H19C 109.5
N3 C20 C21 113.6(4)
N3 C20 H20A 108.8
C21 C20 H20A 108.8
N3 C20 H20B 108.8
C21 C20 H20B 108.8
H20A C20 H20B 107.7
C20 C21 C22 110.8(4)
C20 C21 H21A 109.5
C22 C21 H21A 109.5
C20 C21 H21B 109.5
C22 C21 H21B 109.5
H21A C21 H21B 108.1
C21 C22 B1 117.3(4)
C21 C22 H22A 108.0
B1 C22 H22A 108.0
C21 C22 H22B 108.0
B1 C22 H22B 108.0
H22A C22 H22B 107.2
C24 C23 C30 112.4(4)
C24 C23 B1 108.1(5)
C30 C23 B1 110.2(4)
C24 C23 H23 108.7
C30 C23 H23 108.7
B1 C23 H23 108.7
C23 C24 C25 116.0(4)
C23 C24 H24A 108.3
C25 C24 H24A 108.3
C23 C24 H24B 108.3
C25 C24 H24B 108.3
H24A C24 H24B 107.4
C26 C25 C24 114.9(5)
C26 C25 H25A 108.5
C24 C25 H25A 108.5
C26 C25 H25B 108.5
C24 C25 H25B 108.5
H25A C25 H25B 107.5
C25 C26 C27 116.0(6)
C25 C26 H26A 108.3
C27 C26 H26A 108.3
C25 C26 H26B 108.3
C27 C26 H26B 108.3
H26A C26 H26B 107.4
C28 C27 C26 112.5(5)
C28 C27 B1 110.4(5)
C26 C27 B1 108.4(4)
C28 C27 H27 108.5
C26 C27 H27 108.5
B1 C27 H27 108.5
C27 C28 C29 117.3(5)
C27 C28 H28A 108.0
C29 C28 H28A 108.0
C27 C28 H28B 108.0
C29 C28 H28B 108.0
H28A C28 H28B 107.2
C30 C29 C28 113.4(5)
C30 C29 H29A 108.9
C28 C29 H29A 108.9
C30 C29 H29B 108.9
C28 C29 H29B 108.9
H29A C29 H29B 107.7
C29 C30 C23 117.5(6)
C29 C30 H30A 107.9
C23 C30 H30A 107.9
C29 C30 H30B 107.9
C23 C30 H30B 107.9
H30A C30 H30B 107.2
N5 C31 C32 112.8(4)
N5 C31 H31A 109.0
C32 C31 H31A 109.0
N5 C31 H31B 109.0
C32 C31 H31B 109.0
H31A C31 H31B 107.8
C33 C32 C31 110.3(4)
C33 C32 H32A 109.6
C31 C32 H32A 109.6
C33 C32 H32B 109.6
C31 C32 H32B 109.6
H32A C32 H32B 108.1
C32 C33 B2 115.6(4)
C32 C33 H33A 108.4
B2 C33 H33A 108.4
C32 C33 H33B 108.4
B2 C33 H33B 108.4
H33A C33 H33B 107.4
C41 C34 C35 114.1(5)
C41 C34 B2 110.5(4)
C35 C34 B2 108.5(4)
C41 C34 H34 107.8
C35 C34 H34 107.8
B2 C34 H34 107.8
C36 C35 C34 115.2(5)
C36 C35 H35A 108.5
C34 C35 H35A 108.5
C36 C35 H35B 108.5
C34 C35 H35B 108.5
H35A C35 H35B 107.5
C35 C36 C37 114.1(5)
C35 C36 H36A 108.7
C37 C36 H36A 108.7
C35 C36 H36B 108.7
C37 C36 H36B 108.7
H36A C36 H36B 107.6
C38 C37 C36 115.2(5)
C38 C37 H37A 108.5
C36 C37 H37A 108.5
C38 C37 H37B 108.5
C36 C37 H37B 108.5
H37A C37 H37B 107.5
C39 C38 C37 113.1(5)
C39 C38 B2 109.8(5)
C37 C38 B2 109.3(4)
C39 C38 H38 108.2
C37 C38 H38 108.2
B2 C38 H38 108.2
C40 C39 C38 116.8(5)
C40 C39 H39A 108.1
C38 C39 H39A 108.1
C40 C39 H39B 108.1
C38 C39 H39B 108.1
H39A C39 H39B 107.3
C39 C40 C41 114.6(5)
C39 C40 H40A 108.6
C41 C40 H40A 108.6
C39 C40 H40B 108.6
C41 C40 H40B 108.6
H40A C40 H40B 107.6
C34 C41 C40 116.0(5)
C34 C41 H41A 108.3
C40 C41 H41A 108.3
C34 C41 H41B 108.3
C40 C41 H41B 108.3
H41A C41 H41B 107.4
N6 C42 B4 176.9(5)
N7 C43 B3 177.4(5)
N8 C44 C45 120.9(5)
N8 C44 C49 113.6(4)
C45 C44 C49 125.4(5)
C46 C45 C44 118.4(5)
C46 C45 H45 120.8
C44 C45 H45 120.8
C45 C46 C47 120.4(5)
C45 C46 H46 119.8
C47 C46 H46 119.8
C46 C47 C48 118.4(5)
C46 C47 H47 120.8
C48 C47 H47 120.8
N8 C48 C47 121.4(5)
N8 C48 C56 113.3(4)
C47 C48 C56 125.3(5)
N9 C49 C50 111.0(5)
N9 C49 C44 116.9(5)
C50 C49 C44 131.9(5)
C49 C50 C51 105.5(5)
C49 C50 H50 127.3
C51 C50 H50 127.3
N10 C51 C50 106.2(5)
N10 C51 C52 126.3(5)
C50 C51 C52 127.4(6)
C54 C52 C51 110.0(7)
C54 C52 C55 109.5(7)
C51 C52 C55 107.5(6)
C54 C52 C53 110.8(6)
C51 C52 C53 110.7(6)
C55 C52 C53 108.2(7)
C52 C53 H53A 109.5
C52 C53 H53B 109.5
H53A C53 H53B 109.5
C52 C53 H53C 109.5
H53A C53 H53C 109.5
H53B C53 H53C 109.5
C52 C54 H54A 109.5
C52 C54 H54B 109.5
H54A C54 H54B 109.5
C52 C54 H54C 109.5
H54A C54 H54C 109.5
H54B C54 H54C 109.5
C52 C55 H55A 109.5
C52 C55 H55B 109.5
H55A C55 H55B 109.5
C52 C55 H55C 109.5
H55A C55 H55C 109.5
H55B C55 H55C 109.5
N11 C56 C57 110.0(4)
N11 C56 C48 118.0(4)
C57 C56 C48 131.7(5)
C58 C57 C56 106.5(4)
C58 C57 H57 126.7
C56 C57 H57 126.7
N12 C58 C57 106.2(4)
N12 C58 C62 126.2(5)
C57 C58 C62 127.5(4)
C62 C59 H59A 109.5
C62 C59 H59B 109.5
H59A C59 H59B 109.5
C62 C59 H59C 109.5
H59A C59 H59C 109.5
H59B C59 H59C 109.5
C62 C60 H60A 109.5
C62 C60 H60B 109.5
H60A C60 H60B 109.5
C62 C60 H60C 109.5
H60A C60 H60C 109.5
H60B C60 H60C 109.5
C62 C61 H61A 109.5
C62 C61 H61B 109.5
H61A C61 H61B 109.5
C62 C61 H61C 109.5
H61A C61 H61C 109.5
H61B C61 H61C 109.5
C58 C62 C60 108.0(4)
C58 C62 C61 112.1(5)
C60 C62 C61 107.7(5)
C58 C62 C59 109.9(5)
C60 C62 C59 107.9(5)
C61 C62 C59 111.0(5)
N10 C63 C64 113.7(4)
N10 C63 H63A 108.8
C64 C63 H63A 108.8
N10 C63 H63B 108.8
C64 C63 H63B 108.8
H63A C63 H63B 107.7
C63 C64 C65 110.8(4)
C63 C64 H64A 109.5
C65 C64 H64A 109.5
C63 C64 H64B 109.5
C65 C64 H64B 109.5
H64A C64 H64B 108.1
C64 C65 B4 115.1(4)
C64 C65 H65A 108.5
B4 C65 H65A 108.5
C64 C65 H65B 108.5
B4 C65 H65B 108.5
H65A C65 H65B 107.5
C67 C66 C73 113.8(5)
C67 C66 B4 107.9(4)
C73 C66 B4 109.6(5)
C67 C66 H66 108.5
C73 C66 H66 108.5
B4 C66 H66 108.5
C68 C67 C66 114.8(5)
C68 C67 H67A 108.6
C66 C67 H67A 108.6
C68 C67 H67B 108.6
C66 C67 H67B 108.6
H67A C67 H67B 107.5
C69 C68 C67 115.2(5)
C69 C68 H68A 108.5
C67 C68 H68A 108.5
C69 C68 H68B 108.5
C67 C68 H68B 108.5
H68A C68 H68B 107.5
C68 C69 C70 116.0(5)
C68 C69 H69A 108.3
C70 C69 H69A 108.3
C68 C69 H69B 108.3
C70 C69 H69B 108.3
H69A C69 H69B 107.4
C69 C70 C71 113.0(4)
C69 C70 B4 108.4(4)
C71 C70 B4 111.4(4)
C69 C70 H70 107.9
C71 C70 H70 107.9
B4 C70 H70 107.9
C72 C71 C70 115.4(5)
C72 C71 H71A 108.4
C70 C71 H71A 108.4
C72 C71 H71B 108.4
C70 C71 H71B 108.4
H71A C71 H71B 107.5
C71 C72 C73 114.0(5)
C71 C72 H72A 108.8
C73 C72 H72A 108.8
C71 C72 H72B 108.8
C73 C72 H72B 108.8
H72A C72 H72B 107.7
C72 C73 C66 117.6(5)
C72 C73 H73A 107.9
C66 C73 H73A 107.9
C72 C73 H73B 107.9
C66 C73 H73B 107.9
H73A C73 H73B 107.2
N12 C74 C75 112.4(4)
N12 C74 H74A 109.1
C75 C74 H74A 109.1
N12 C74 H74B 109.1
C75 C74 H74B 109.1
H74A C74 H74B 107.9
C76 C75 C74 110.4(4)
C76 C75 H75A 109.6
C74 C75 H75A 109.6
C76 C75 H75B 109.6
C74 C75 H75B 109.6
H75A C75 H75B 108.1
C75 C76 B3 117.2(4)
C75 C76 H76A 108.0
B3 C76 H76A 108.0
C75 C76 H76B 108.0
B3 C76 H76B 108.0
H76A C76 H76B 107.2
C84 C77 C78 113.3(5)
C84 C77 B3 110.2(4)
C78 C77 B3 108.3(5)
C84 C77 H77 108.3
C78 C77 H77 108.3
B3 C77 H77 108.3
C77 C78 C79 116.4(5)
C77 C78 H78A 108.2
C79 C78 H78A 108.2
C77 C78 H78B 108.2
C79 C78 H78B 108.2
H78A C78 H78B 107.3
C80 C79 C78 115.2(5)
C80 C79 H79A 108.5
C78 C79 H79A 108.5
C80 C79 H79B 108.5
C78 C79 H79B 108.5
H79A C79 H79B 107.5
C79 C80 C81 116.3(5)
C79 C80 H80A 108.2
C81 C80 H80A 108.2
C79 C80 H80B 108.2
C81 C80 H80B 108.2
H80A C80 H80B 107.4
C82 C81 C80 112.7(5)
C82 C81 B3 110.9(4)
C80 C81 B3 108.9(4)
C82 C81 H81 108.0
C80 C81 H81 108.0
B3 C81 H81 108.0
C83 C82 C81 115.6(4)
C83 C82 H82A 108.4
C81 C82 H82A 108.4
C83 C82 H82B 108.4
C81 C82 H82B 108.4
H82A C82 H82B 107.4
C82 C83 C84 113.5(4)
C82 C83 H83A 108.9
C84 C83 H83A 108.9
C82 C83 H83B 108.9
C84 C83 H83B 108.9
H83A C83 H83B 107.7
C77 C84 C83 117.0(5)
C77 C84 H84A 108.0
C83 C84 H84A 108.0
C77 C84 H84B 108.0
C83 C84 H84B 108.0
H84A C84 H84B 107.3
N13 C85 B1 174.9(5)
N14 C86 B2 178.3(5)
Cl1 C87 Cl2 114.3(7)
Cl1 C87 H87A 108.7
Cl2 C87 H87A 108.7
Cl1 C87 H87B 108.7
Cl2 C87 H87B 108.7
H87A C87 H87B 107.6
Cl1B C87B Cl2B 117(3)
Cl1B C87B H87C 107.9
Cl2B C87B H87C 107.9
Cl1B C87B H87D 107.9
Cl2B C87B H87D 107.9
H87C C87B H87D 107.2
Cl1C C87C Cl2C 115(3)
Cl1C C87C H87E 108.4
Cl2C C87C H87E 108.4
Cl1C C87C H87F 108.4
Cl2C C87C H87F 108.4
H87E C87C H87F 107.5
Cl3 C88 Cl4 116.4(11)
Cl3 C88 H88A 108.2
Cl4 C88 H88A 108.2
Cl3 C88 H88B 108.2
Cl4 C88 H88B 108.2
H88A C88 H88B 107.3
Cl6 C89 Cl5 116.6(12)
Cl6 C89 H89A 108.1
Cl5 C89 H89A 108.1
Cl6 C89 H89B 108.1
Cl5 C89 H89B 108.1
H89A C89 H89B 107.3
Cl7 C90 Cl8 119.2(10)
Cl7 C90 H90A 107.5
Cl8 C90 H90A 107.5
Cl7 C90 H90B 107.5
Cl8 C90 H90B 107.5
H90A C90 H90B 107.0
Cl9 C91 Cl10 119.3(16)
Cl9 C91 H91A 107.5
Cl10 C91 H91A 107.5
Cl9 C91 H91B 107.5
Cl10 C91 H91B 107.5
H91A C91 H91B 107.0
Cl11 C92 Cl12 107.0(14)
Cl11 C92 H92A 110.3
Cl12 C92 H92A 110.3
Cl11 C92 H92B 110.3
Cl12 C92 H92B 110.3
H92A C92 H92B 108.6
Cl13 C93 Cl14 97.9(17)
Cl13 C93 H93A 112.2
Cl14 C93 H93A 112.2
Cl13 C93 H93B 112.2
Cl14 C93 H93B 112.2
H93A C93 H93B 109.8
Cl15 C94 Cl16 114(2)
Cl15 C94 H94A 108.8
Cl16 C94 H94A 108.8
Cl15 C94 H94B 108.8
Cl16 C94 H94B 108.8
H94A C94 H94B 107.7
Cl17 C95 Cl18 113(2)
Cl17 C95 H95A 109.1
Cl18 C95 H95A 109.1
Cl17 C95 H95B 109.1
Cl18 C95 H95B 109.1
H95A C95 H95B 107.8
Cl19 C96 Cl20 121(3)
Cl19 C96 H96A 107.1
Cl20 C96 H96A 107.1
Cl19 C96 H96B 107.1
Cl20 C96 H96B 107.1
H96A C96 H96B 106.8
Cl21 C97 Cl22 120.1(18)
Cl21 C97 H97A 107.3
Cl22 C97 H97A 107.3
Cl21 C97 H97B 107.3
Cl22 C97 H97B 107.3
H97A C97 H97B 106.9
C85 B1 C22 106.4(4)
C85 B1 C27 106.4(4)
C22 B1 C27 113.8(5)
C85 B1 C23 108.1(5)
C22 B1 C23 116.3(4)
C27 B1 C23 105.4(4)
C86 B2 C34 109.5(4)
C86 B2 C38 107.8(4)
C34 B2 C38 104.8(4)
C86 B2 C33 104.9(4)
C34 B2 C33 116.8(4)
C38 B2 C33 112.8(4)
C76 B3 C43 108.0(4)
C76 B3 C81 113.2(4)
C43 B3 C81 107.0(4)
C76 B3 C77 116.5(4)
C43 B3 C77 107.3(4)
C81 B3 C77 104.4(4)
C65 B4 C42 106.7(4)
C65 B4 C70 114.0(4)
C42 B4 C70 107.4(4)
C65 B4 C66 115.9(4)
C42 B4 C66 107.8(4)
C70 B4 C66 104.5(4)
C5 N1 C1 119.9(4)
C5 N1 Fe1 119.6(3)
C1 N1 Fe1 119.4(3)
C6 N2 N3 104.9(4)
C6 N2 Fe1 113.2(3)
N3 N2 Fe1 141.8(3)
N2 N3 C8 111.2(4)
N2 N3 C20 118.0(4)
C8 N3 C20 130.5(4)
N5 N4 C13 105.9(4)
N5 N4 Fe1 140.4(3)
C13 N4 Fe1 113.7(3)
N4 N5 C15 111.5(5)
N4 N5 C31 117.7(4)
C15 N5 C31 130.5(5)
C42 N6 Fe1 154.8(4)
C43 N7 Fe1 174.5(4)
C48 N8 C44 120.5(4)
C48 N8 Fe2 119.3(3)
C44 N8 Fe2 119.1(3)
C49 N9 N10 105.3(4)
C49 N9 Fe2 114.5(3)
N10 N9 Fe2 140.2(3)
N9 N10 C51 112.0(4)
N9 N10 C63 117.2(4)
C51 N10 C63 130.7(5)
C56 N11 N12 105.7(4)
C56 N11 Fe2 113.2(3)
N12 N11 Fe2 141.0(3)
N11 N12 C58 111.6(4)
N11 N12 C74 118.0(4)
C58 N12 C74 130.1(4)
C85 N13 Fe2 172.1(4)
C86 N14 Fe2 156.3(4)
N6 Fe1 N7 110.94(18)
N6 Fe1 N1 102.87(17)
N7 Fe1 N1 145.87(18)
N6 Fe1 N4 102.39(18)
N7 Fe1 N4 101.98(17)
N1 Fe1 N4 74.41(16)
N6 Fe1 N2 95.92(17)
N7 Fe1 N2 97.52(16)
N1 Fe1 N2 73.97(16)
N4 Fe1 N2 146.23(16)
N14 Fe2 N13 110.41(18)
N14 Fe2 N8 99.86(17)
N13 Fe2 N8 149.70(17)
N14 Fe2 N11 98.62(17)
N13 Fe2 N11 99.17(17)
N8 Fe2 N11 74.29(16)
N14 Fe2 N9 100.11(17)
N13 Fe2 N9 101.23(17)
N8 Fe2 N9 73.94(16)
N11 Fe2 N9 145.33(16)

loop_
_geom_bond_atom_site_label_1
_geom_bond_atom_site_label_2
_geom_bond_distance
C1 N1 1.351(7)
C1 C2 1.393(7)
C1 C6 1.455(7)
C2 C3 1.381(9)
C2 H2 0.9500
C3 C4 1.381(9)
C3 H3 0.9500
C4 C5 1.388(7)
C4 H4 0.9500
C5 N1 1.336(7)
C5 C13 1.460(8)
C6 N2 1.344(6)
C6 C7 1.378(7)
C7 C8 1.375(7)
C7 H7 0.9500
C8 N3 1.376(6)
C8 C9 1.519(7)
C9 C11 1.531(9)
C9 C12 1.534(9)
C9 C10 1.543(8)
C10 H10A 0.9800
C10 H10B 0.9800
C10 H10C 0.9800
C11 H11A 0.9800
C11 H11B 0.9800
C11 H11C 0.9800
C12 H12A 0.9800
C12 H12B 0.9800
C12 H12C 0.9800
C13 N4 1.356(7)
C13 C14 1.377(8)
C14 C15 1.378(9)
C14 H14 0.9500
C15 N5 1.368(7)
C15 C16 1.520(8)
C16 C18 1.536(12)
C16 C17 1.540(10)
C16 C19 1.554(11)
C17 H17A 0.9800
C17 H17B 0.9800
C17 H17C 0.9800
C18 H18A 0.9800
C18 H18B 0.9800
C18 H18C 0.9800
C19 H19A 0.9800
C19 H19B 0.9800
C19 H19C 0.9800
C20 N3 1.476(6)
C20 C21 1.532(7)
C20 H20A 0.9900
C20 H20B 0.9900
C21 C22 1.535(7)
C21 H21A 0.9900
C21 H21B 0.9900
C22 B1 1.626(8)
C22 H22A 0.9900
C22 H22B 0.9900
C23 C24 1.542(7)
C23 C30 1.548(8)
C23 B1 1.639(8)
C23 H23 1.0000
C24 C25 1.553(8)
C24 H24A 0.9900
C24 H24B 0.9900
C25 C26 1.518(9)
C25 H25A 0.9900
C25 H25B 0.9900
C26 C27 1.554(8)
C26 H26A 0.9900
C26 H26B 0.9900
C27 C28 1.539(10)
C27 B1 1.630(7)
C27 H27 1.0000
C28 C29 1.542(12)
C28 H28A 0.9900
C28 H28B 0.9900
C29 C30 1.520(10)
C29 H29A 0.9900
C29 H29B 0.9900
C30 H30A 0.9900
C30 H30B 0.9900
C31 N5 1.477(7)
C31 C32 1.530(7)
C31 H31A 0.9900
C31 H31B 0.9900
C32 C33 1.528(7)
C32 H32A 0.9900
C32 H32B 0.9900
C33 B2 1.649(8)
C33 H33A 0.9900
C33 H33B 0.9900
C34 C41 1.542(8)
C34 C35 1.549(7)
C34 B2 1.621(7)
C34 H34 1.0000
C35 C36 1.527(8)
C35 H35A 0.9900
C35 H35B 0.9900
C36 C37 1.564(8)
C36 H36A 0.9900
C36 H36B 0.9900
C37 C38 1.542(8)
C37 H37A 0.9900
C37 H37B 0.9900
C38 C39 1.533(8)
C38 B2 1.643(8)
C38 H38 1.0000
C39 C40 1.521(8)
C39 H39A 0.9900
C39 H39B 0.9900
C40 C41 1.544(9)
C40 H40A 0.9900
C40 H40B 0.9900
C41 H41A 0.9900
C41 H41B 0.9900
C42 N6 1.136(7)
C42 B4 1.619(7)
C43 N7 1.141(6)
C43 B3 1.632(7)
C44 N8 1.347(6)
C44 C45 1.398(7)
C44 C49 1.457(7)
C45 C46 1.375(8)
C45 H45 0.9500
C46 C47 1.377(8)
C46 H46 0.9500
C47 C48 1.397(7)
C47 H47 0.9500
C48 N8 1.326(6)
C48 C56 1.453(7)
C49 N9 1.347(7)
C49 C50 1.395(8)
C50 C51 1.396(8)
C50 H50 0.9500
C51 N10 1.361(7)
C51 C52 1.532(8)
C52 C54 1.512(13)
C52 C55 1.538(11)
C52 C53 1.551(10)
C53 H53A 0.9800
C53 H53B 0.9800
C53 H53C 0.9800
C54 H54A 0.9800
C54 H54B 0.9800
C54 H54C 0.9800
C55 H55A 0.9800
C55 H55B 0.9800
C55 H55C 0.9800
C56 N11 1.351(6)
C56 C57 1.398(7)
C57 C58 1.375(7)
C57 H57 0.9500
C58 N12 1.368(6)
C58 C62 1.514(7)
C59 C62 1.561(9)
C59 H59A 0.9800
C59 H59B 0.9800
C59 H59C 0.9800
C60 C62 1.539(7)
C60 H60A 0.9800
C60 H60B 0.9800
C60 H60C 0.9800
C61 C62 1.543(8)
C61 H61A 0.9800
C61 H61B 0.9800
C61 H61C 0.9800
C63 N10 1.463(6)
C63 C64 1.523(7)
C63 H63A 0.9900
C63 H63B 0.9900
C64 C65 1.531(7)
C64 H64A 0.9900
C64 H64B 0.9900
C65 B4 1.619(8)
C65 H65A 0.9900
C65 H65B 0.9900
C66 C67 1.532(8)
C66 C73 1.550(8)
C66 B4 1.645(8)
C66 H66 1.0000
C67 C68 1.532(10)
C67 H67A 0.9900
C67 H67B 0.9900
C68 C69 1.526(9)
C68 H68A 0.9900
C68 H68B 0.9900
C69 C70 1.528(8)
C69 H69A 0.9900
C69 H69B 0.9900
C70 C71 1.545(7)
C70 B4 1.635(8)
C70 H70 1.0000
C71 C72 1.531(9)
C71 H71A 0.9900
C71 H71B 0.9900
C72 C73 1.534(11)
C72 H72A 0.9900
C72 H72B 0.9900
C73 H73A 0.9900
C73 H73B 0.9900
C74 N12 1.474(6)
C74 C75 1.538(7)
C74 H74A 0.9900
C74 H74B 0.9900
C75 C76 1.536(6)
C75 H75A 0.9900
C75 H75B 0.9900
C76 B3 1.623(7)
C76 H76A 0.9900
C76 H76B 0.9900
C77 C84 1.530(8)
C77 C78 1.534(8)
C77 B3 1.642(7)
C77 H77 1.0000
C78 C79 1.537(10)
C78 H78A 0.9900
C78 H78B 0.9900
C79 C80 1.517(10)
C79 H79A 0.9900
C79 H79B 0.9900
C80 C81 1.546(7)
C80 H80A 0.9900
C80 H80B 0.9900
C81 C82 1.545(8)
C81 B3 1.636(7)
C81 H81 1.0000
C82 C83 1.540(8)
C82 H82A 0.9900
C82 H82B 0.9900
C83 C84 1.542(8)
C83 H83A 0.9900
C83 H83B 0.9900
C84 H84A 0.9900
C84 H84B 0.9900
C85 N13 1.151(7)
C85 B1 1.617(7)
C86 N14 1.161(7)
C86 B2 1.597(8)
C87 Cl1 1.671(14)
C87 Cl2 1.785(10)
C87 H87A 0.9900
C87 H87B 0.9900
C87B Cl1B 1.66(2)
C87B Cl2B 1.72(2)
C87B H87C 0.9900
C87B H87D 0.9900
C87C Cl1C 1.65(2)
C87C Cl2C 1.72(2)
C87C H87E 0.9900
C87C H87F 0.9900
C88 Cl3 1.687(15)
C88 Cl4 1.740(17)
C88 H88A 0.9900
C88 H88B 0.9900
C89 Cl6 1.654(17)
C89 Cl5 1.716(18)
C89 H89A 0.9900
C89 H89B 0.9900
C90 Cl7 1.632(17)
C90 Cl8 1.763(13)
C90 H90A 0.9900
C90 H90B 0.9900
C91 Cl9 1.68(2)
C91 Cl10 1.71(2)
C91 H91A 0.9900
C91 H91B 0.9900
C92 Cl11 1.649(18)
C92 Cl12 1.772(19)
C92 H92A 0.9900
C92 H92B 0.9900
C93 Cl13 1.65(2)
C93 Cl14 1.73(2)
C93 H93A 0.9900
C93 H93B 0.9900
C94 Cl15 1.62(2)
C94 Cl16 1.72(2)
C94 H94A 0.9900
C94 H94B 0.9900
C95 Cl17 1.64(2)
C95 Cl18 1.72(2)
C95 H95A 0.9900
C95 H95B 0.9900
C96 Cl19 1.64(2)
C96 Cl20 1.72(2)
C96 H96A 0.9900
C96 H96B 0.9900
C97 Cl21 1.65(2)
C97 Cl22 1.69(2)
C97 H97A 0.9900
C97 H97B 0.9900
N1 Fe1 2.117(4)
N2 N3 1.350(6)
N2 Fe1 2.253(4)
N4 N5 1.343(6)
N4 Fe1 2.214(4)
N6 Fe1 2.012(5)
N7 Fe1 2.029(4)
N8 Fe2 2.119(4)
N9 N10 1.354(6)
N9 Fe2 2.219(4)
N11 N12 1.353(6)
N11 Fe2 2.214(4)
N13 Fe2 2.024(4)
N14 Fe2 2.014(4)

loop_
_geom_torsion_atom_site_label_1
_geom_torsion_atom_site_label_2
_geom_torsion_atom_site_label_3
_geom_torsion_atom_site_label_4
_geom_torsion
N1 C1 C2 C3 -1.0(8)
C6 C1 C2 C3 177.8(5)
C1 C2 C3 C4 -0.3(9)
C2 C3 C4 C5 0.6(9)
C3 C4 C5 N1 0.3(9)
C3 C4 C5 C13 -179.0(5)
N1 C1 C6 N2 -6.8(7)
C2 C1 C6 N2 174.4(5)
N1 C1 C6 C7 166.7(5)
C2 C1 C6 C7 -12.2(9)
N2 C6 C7 C8 -0.3(6)
C1 C6 C7 C8 -174.1(5)
C6 C7 C8 N3 0.0(6)
C6 C7 C8 C9 175.9(5)
C7 C8 C9 C11 126.5(6)
N3 C8 C9 C11 -58.3(7)
C7 C8 C9 C12 -109.6(6)
N3 C8 C9 C12 65.6(7)
C7 C8 C9 C10 7.2(8)
N3 C8 C9 C10 -177.6(6)
N1 C5 C13 N4 8.3(7)
C4 C5 C13 N4 -172.4(6)
N1 C5 C13 C14 -169.9(7)
C4 C5 C13 C14 9.5(11)
N4 C13 C14 C15 -0.3(7)
C5 C13 C14 C15 178.0(6)
C13 C14 C15 N5 0.4(7)
C13 C14 C15 C16 -178.9(7)
N5 C15 C16 C18 -63.3(8)
C14 C15 C16 C18 115.9(8)
N5 C15 C16 C17 60.3(10)
C14 C15 C16 C17 -120.5(8)
N5 C15 C16 C19 178.9(7)
C14 C15 C16 C19 -1.9(11)
N3 C20 C21 C22 -161.1(4)
C20 C21 C22 B1 -177.9(4)
C30 C23 C24 C25 68.5(7)
B1 C23 C24 C25 -53.3(6)
C23 C24 C25 C26 40.9(8)
C24 C25 C26 C27 -40.8(8)
C25 C26 C27 C28 -68.4(7)
C25 C26 C27 B1 53.9(7)
C26 C27 C28 C29 68.7(7)
B1 C27 C28 C29 -52.5(7)
C27 C28 C29 C30 40.5(8)
C28 C29 C30 C23 -40.4(7)
C24 C23 C30 C29 -68.4(6)
B1 C23 C30 C29 52.2(6)
N5 C31 C32 C33 160.9(4)
C31 C32 C33 B2 175.2(4)
C41 C34 C35 C36 -66.6(6)
B2 C34 C35 C36 57.1(6)
C34 C35 C36 C37 -44.0(7)
C35 C36 C37 C38 42.1(7)
C36 C37 C38 C39 69.6(6)
C36 C37 C38 B2 -53.0(6)
C37 C38 C39 C40 -69.2(7)
B2 C38 C39 C40 53.2(7)
C38 C39 C40 C41 -40.4(7)
C35 C34 C41 C40 70.5(6)
B2 C34 C41 C40 -52.1(6)
C39 C40 C41 C34 39.4(7)
N8 C44 C45 C46 -1.7(8)
C49 C44 C45 C46 -178.5(5)
C44 C45 C46 C47 2.1(8)
C45 C46 C47 C48 -0.7(8)
C46 C47 C48 N8 -1.1(7)
C46 C47 C48 C56 176.3(5)
N8 C44 C49 N9 7.0(7)
C45 C44 C49 N9 -176.1(5)
N8 C44 C49 C50 -167.0(6)
C45 C44 C49 C50 10.0(10)
N9 C49 C50 C51 -0.3(7)
C44 C49 C50 C51 173.9(6)
C49 C50 C51 N10 0.6(8)
C49 C50 C51 C52 -176.4(7)
N10 C51 C52 C54 -63.5(9)
C50 C51 C52 C54 112.9(8)
N10 C51 C52 C55 177.3(8)
C50 C51 C52 C55 -6.3(12)
N10 C51 C52 C53 59.3(10)
C50 C51 C52 C53 -124.3(8)
N8 C48 C56 N11 -9.0(6)
C47 C48 C56 N11 173.3(5)
N8 C48 C56 C57 163.5(5)
C47 C48 C56 C57 -14.2(9)
N11 C56 C57 C58 0.3(6)
C48 C56 C57 C58 -172.7(5)
C56 C57 C58 N12 -0.7(6)
C56 C57 C58 C62 176.3(5)
N12 C58 C62 C60 -180.0(5)
C57 C58 C62 C60 3.6(8)
N12 C58 C62 C61 -61.5(8)
C57 C58 C62 C61 122.1(6)
N12 C58 C62 C59 62.5(7)
C57 C58 C62 C59 -113.9(6)
N10 C63 C64 C65 166.6(4)
C63 C64 C65 B4 179.8(4)
C73 C66 C67 C68 -66.1(7)
B4 C66 C67 C68 55.8(6)
C66 C67 C68 C69 -42.8(7)
C67 C68 C69 C70 41.7(7)
C68 C69 C70 C71 70.5(7)
C68 C69 C70 B4 -53.5(6)
C69 C70 C71 C72 -68.4(7)
B4 C70 C71 C72 54.0(6)
C70 C71 C72 C73 -41.2(7)
C71 C72 C73 C66 41.4(7)
C67 C66 C73 C72 68.5(7)
B4 C66 C73 C72 -52.4(7)
N12 C74 C75 C76 -159.5(4)
C74 C75 C76 B3 -179.8(4)
C84 C77 C78 C79 68.9(7)
B3 C77 C78 C79 -53.8(7)
C77 C78 C79 C80 39.8(8)
C78 C79 C80 C81 -38.9(8)
C79 C80 C81 C82 -70.7(6)
C79 C80 C81 B3 52.8(7)
C80 C81 C82 C83 68.6(6)
B3 C81 C82 C83 -53.8(6)
C81 C82 C83 C84 41.4(7)
C78 C77 C84 C83 -68.0(6)
B3 C77 C84 C83 53.5(6)
C82 C83 C84 C77 -41.9(7)
C21 C22 B1 C85 67.9(5)
C21 C22 B1 C27 -175.3(4)
C21 C22 B1 C23 -52.5(6)
C28 C27 B1 C85 -55.1(6)
C26 C27 B1 C85 -178.7(5)
C28 C27 B1 C22 -171.9(4)
C26 C27 B1 C22 64.5(6)
C28 C27 B1 C23 59.6(5)
C26 C27 B1 C23 -64.0(6)
C24 C23 B1 C85 177.4(4)
C30 C23 B1 C85 54.2(5)
C24 C23 B1 C22 -63.2(5)
C30 C23 B1 C22 173.7(5)
C24 C23 B1 C27 63.9(5)
C30 C23 B1 C27 -59.2(6)
C41 C34 B2 C86 -54.2(6)
C35 C34 B2 C86 -180.0(4)
C41 C34 B2 C38 61.2(5)
C35 C34 B2 C38 -64.6(5)
C41 C34 B2 C33 -173.2(4)
C35 C34 B2 C33 61.0(6)
C39 C38 B2 C86 55.2(5)
C37 C38 B2 C86 179.8(4)
C39 C38 B2 C34 -61.4(5)
C37 C38 B2 C34 63.2(5)
C39 C38 B2 C33 170.5(4)
C37 C38 B2 C33 -64.9(6)
C32 C33 B2 C86 -68.7(5)
C32 C33 B2 C34 52.8(6)
C32 C33 B2 C38 174.3(4)
C75 C76 B3 C43 70.3(5)
C75 C76 B3 C81 -171.4(4)
C75 C76 B3 C77 -50.5(6)
C82 C81 B3 C76 -171.4(4)
C80 C81 B3 C76 63.9(6)
C82 C81 B3 C43 -52.6(5)
C80 C81 B3 C43 -177.2(5)
C82 C81 B3 C77 60.9(5)
C80 C81 B3 C77 -63.7(6)
C84 C77 B3 C76 174.1(4)
C78 C77 B3 C76 -61.4(6)
C84 C77 B3 C43 53.0(5)
C78 C77 B3 C43 177.4(4)
C84 C77 B3 C81 -60.3(5)
C78 C77 B3 C81 64.1(5)
C64 C65 B4 C42 -68.7(5)
C64 C65 B4 C70 172.9(4)
C64 C65 B4 C66 51.5(6)
C69 C70 B4 C65 -63.8(6)
C71 C70 B4 C65 171.2(4)
C69 C70 B4 C42 178.2(4)
C71 C70 B4 C42 53.2(6)
C69 C70 B4 C66 63.8(5)
C71 C70 B4 C66 -61.2(5)
C67 C66 B4 C65 61.1(6)
C73 C66 B4 C65 -174.4(5)
C67 C66 B4 C42 -179.3(5)
C73 C66 B4 C42 -54.9(6)
C67 C66 B4 C70 -65.3(6)
C73 C66 B4 C70 59.2(5)
C4 C5 N1 C1 -1.5(8)
C13 C5 N1 C1 177.8(5)
C4 C5 N1 Fe1 166.6(4)
C13 C5 N1 Fe1 -14.1(6)
C2 C1 N1 C5 1.9(7)
C6 C1 N1 C5 -177.0(5)
C2 C1 N1 Fe1 -166.2(4)
C6 C1 N1 Fe1 14.9(6)
C7 C6 N2 N3 0.5(6)
C1 C6 N2 N3 175.1(4)
C7 C6 N2 Fe1 -178.2(4)
C1 C6 N2 Fe1 -3.5(6)
C6 N2 N3 C8 -0.5(5)
Fe1 N2 N3 C8 177.5(4)
C6 N2 N3 C20 173.6(4)
Fe1 N2 N3 C20 -8.3(7)
C7 C8 N3 N2 0.3(6)
C9 C8 N3 N2 -175.8(5)
C7 C8 N3 C20 -172.9(5)
C9 C8 N3 C20 11.0(8)
C21 C20 N3 N2 -81.6(5)
C21 C20 N3 C8 91.2(6)
C14 C13 N4 N5 0.1(7)
C5 C13 N4 N5 -178.4(5)
C14 C13 N4 Fe1 179.3(4)
C5 C13 N4 Fe1 0.7(6)
C13 N4 N5 C15 0.1(6)
Fe1 N4 N5 C15 -178.7(5)
C13 N4 N5 C31 -174.2(5)
Fe1 N4 N5 C31 7.0(8)
C14 C15 N5 N4 -0.3(7)
C16 C15 N5 N4 179.1(6)
C14 C15 N5 C31 173.1(6)
C16 C15 N5 C31 -7.6(10)
C32 C31 N5 N4 79.4(6)
C32 C31 N5 C15 -93.6(7)
C47 C48 N8 C44 1.5(7)
C56 C48 N8 C44 -176.2(4)
C47 C48 N8 Fe2 -166.1(4)
C56 C48 N8 Fe2 16.2(5)
C45 C44 N8 C48 -0.1(7)
C49 C44 N8 C48 177.1(4)
C45 C44 N8 Fe2 167.6(4)
C49 C44 N8 Fe2 -15.3(6)
C50 C49 N9 N10 -0.2(6)
C44 C49 N9 N10 -175.3(5)
C50 C49 N9 Fe2 179.0(4)
C44 C49 N9 Fe2 3.8(6)
C49 N9 N10 C51 0.6(6)
Fe2 N9 N10 C51 -178.2(5)
C49 N9 N10 C63 -174.9(5)
Fe2 N9 N10 C63 6.3(8)
C50 C51 N10 N9 -0.8(7)
C52 C51 N10 N9 176.3(6)
C50 C51 N10 C63 173.9(6)
C52 C51 N10 C63 -9.1(11)
C64 C63 N10 N9 77.6(6)
C64 C63 N10 C51 -96.9(7)
C57 C56 N11 N12 0.3(6)
C48 C56 N11 N12 174.3(4)
C57 C56 N11 Fe2 -175.7(3)
C48 C56 N11 Fe2 -1.6(6)
C56 N11 N12 C58 -0.8(6)
Fe2 N11 N12 C58 173.3(4)
C56 N11 N12 C74 174.0(4)
Fe2 N11 N12 C74 -11.9(8)
C57 C58 N12 N11 0.9(6)
C62 C58 N12 N11 -176.1(5)
C57 C58 N12 C74 -173.0(5)
C62 C58 N12 C74 9.9(9)
C75 C74 N12 N11 -78.8(6)
C75 C74 N12 C58 94.9(6)
